data_1568681
loop_
_publ_author_name
'Hu, Xiangquan'
'Han, Meirong'
'Wang, Leicheng'
'Shao, Li'
'Peeyush, Yadav'
'Du, Jialei'
'Kelley, Steven P.'
'Dalgarno, Scott J.'
'Atwood, David A.'
'Feng, Sisi'
'Atwood, Jerry L.'

_publ_section_title
;
 A copper-seamed coordination nanocapsule as a semiconductor photocatalyst
 for molecular oxygen activation.
;
_journal_issue 17
_journal_name_full 'Chemical science'
_journal_page_first 4532
_journal_page_last 4537
_journal_paper_doi 10.1039/d3sc00318c
_journal_volume 14
_journal_year 2023
_chemical_formula_moiety 'C320 H407 Br3 Cu24 N8 O86, 2(H2 O), 2(C3 H7 N O)'
_chemical_formula_sum 'C326 H425 Br3 Cu24 N10 O90'
_chemical_formula_weight 7688.42
_chemical_properties_physical Air-sensitive,Moisture-sensitive
_space_group_crystal_system triclinic
_space_group_IT_number 2
_space_group_name_Hall '-P 1'
_space_group_name_H-M_alt 'P -1'
_atom_sites_solution_hydrogens geom
_audit_creation_date 2021-01-22
_audit_creation_method
;
Olex2 1.2
(compiled 2018.05.29 svn.r3508 for OlexSys, GUI svn.r5506)
;
_audit_update_record
;
2022-05-20 deposited with the CCDC.	2023-03-07 downloaded from the CCDC.
;
_cell_angle_alpha 108.799(5)
_cell_angle_beta 106.390(5)
_cell_angle_gamma 104.441(5)
_cell_formula_units_Z 1
_cell_length_a 22.579(8)
_cell_length_b 22.754(8)
_cell_length_c 24.113(8)
_cell_measurement_reflns_used 7350
_cell_measurement_temperature 150.0
_cell_measurement_theta_max 18.64
_cell_measurement_theta_min 2.18
_cell_volume 10431(6)
_computing_cell_refinement 'Bruker Apex3 V.2016.9-0/SAINT V8.37A'
_computing_data_collection 'Bruker Apex3 V.2016.9-0'
_computing_data_reduction 'Bruker Apex3 V.2016.9-0/SAINT V8.37A'
_computing_molecular_graphics 'Olex2 (Dolomanov et al., 2009)'
_computing_publication_material 'Olex2 (Dolomanov et al., 2009)'
_computing_structure_refinement 'ShelXL (Sheldrick, 2015)'
_computing_structure_solution 'SHELXT 2014/5 (Sheldrick, 2014)'
_diffrn_ambient_temperature 150.0
_diffrn_measured_fraction_theta_full 0.986
_diffrn_measured_fraction_theta_max 0.986
_diffrn_measurement_device_type 'Bruker APEX II area detector'
_diffrn_measurement_method 'omega and phi scans'
_diffrn_radiation_monochromator graphite
_diffrn_radiation_type MoK\a
_diffrn_radiation_wavelength 0.71073
_diffrn_reflns_av_R_equivalents 0.1828
_diffrn_reflns_av_unetI/netI 0.1914
_diffrn_reflns_Laue_measured_fraction_full 0.986
_diffrn_reflns_Laue_measured_fraction_max 0.986
_diffrn_reflns_limit_h_max 22
_diffrn_reflns_limit_h_min -22
_diffrn_reflns_limit_k_max 22
_diffrn_reflns_limit_k_min -23
_diffrn_reflns_limit_l_max 24
_diffrn_reflns_limit_l_min -24
_diffrn_reflns_number 82759
_diffrn_reflns_point_group_measured_fraction_full 0.986
_diffrn_reflns_point_group_measured_fraction_max 0.986
_diffrn_reflns_theta_full 21.118
_diffrn_reflns_theta_max 21.118
_diffrn_reflns_theta_min 1.092
_diffrn_source 'Sealed Source Mo with TRIUMPH optics'
_diffrn_standards_number 0
_exptl_absorpt_coefficient_mu 1.548
_exptl_absorpt_correction_T_max 0.7446
_exptl_absorpt_correction_T_min 0.4487
_exptl_absorpt_correction_type multi-scan
_exptl_absorpt_process_details 'Bruker AXScale'
_exptl_crystal_colour brown
_exptl_crystal_colour_primary brown
_exptl_crystal_density_diffrn 1.224
_exptl_crystal_description irregular
_exptl_crystal_F_000 3972
_exptl_crystal_recrystallization_method 'Spontaneously from reaction in DMF/MeOH/pyridine'
_exptl_crystal_size_max 0.42
_exptl_crystal_size_mid 0.2
_exptl_crystal_size_min 0.05
_refine_diff_density_max 1.473
_refine_diff_density_min -0.726
_refine_diff_density_rms 0.146
_refine_ls_extinction_method none
_refine_ls_goodness_of_fit_ref 1.132
_refine_ls_hydrogen_treatment constr
_refine_ls_matrix_type full
_refine_ls_number_parameters 1896
_refine_ls_number_reflns 22443
_refine_ls_number_restraints 1892
_refine_ls_restrained_S_all 1.093
_refine_ls_R_factor_all 0.2263
_refine_ls_R_factor_gt 0.1196
_refine_ls_shift/su_max 0.000
_refine_ls_shift/su_mean 0.000
_refine_ls_structure_factor_coef Fsqd
_refine_ls_weighting_details 'w=1/[\s^2^(Fo^2^)+(0.2000P)^2^] where P=(Fo^2^+2Fc^2^)/3'
_refine_ls_weighting_scheme calc
_refine_ls_wR_factor_gt 0.3193
_refine_ls_wR_factor_ref 0.3859
_reflns_Friedel_coverage 0.000
_reflns_number_gt 10052
_reflns_number_total 22443
_reflns_threshold_expression 'I > 2\s(I)'
_cod_data_source_file d3sc00318c2.cif
_cod_data_source_block s1_sq
_cod_depositor_comments 'Adding full bibliography for 1568681.cif.'
_cod_database_code 1568681
_shelx_shelxl_version_number 2017/1
_shelx_space_group_comment
;
The symmetry employed for this shelxl refinement is uniquely defined
by the following loop, which should always be used as a source of
symmetry information in preference to the above space-group names.
They are only intended as comments.
;
_shelx_estimated_absorpt_t_max 0.927
_shelx_estimated_absorpt_t_min 0.563
_olex2_refinement_description
;
1. Fixed Uiso
 At 1.2 times of:
  All C(H) groups, All C(H,H) groups
 At 1.5 times of:
  All C(H,H,H) groups
2. Restrained distances
 C129-C128 = C127-C128 = C127-C126 = C143-C142 = C142-C141 = C140-C141 = C133-
 C132 = C132-C131 = C131-C130 = C85-C84 = C84-C83 = C82-C83 = C91-C90 = C89-C90
 = C89-C88
 1.54 with sigma of 0.02
 C86-C85
 1.54 with sigma of 0.02
 C134-C133 = C144-C143
 1.54 with sigma of 0.02
 C39-C21
 1.54 with sigma of 0.02
 C33-C32 = C31-C32 = C31-C30
 1.54 with sigma of 0.02
 N3-C0AA \\sim N3-C157 \\sim N1-C149 \\sim N1-C145
 with sigma of 0.02
 C157-C156 \\sim C156-C2AA \\sim C2AA-C1AA \\sim C0AA-C1AA
 with sigma of 0.02
 O1S-C1S \\sim O41-C153 \\sim O37_$1-C150_$1
 with sigma of 0.02
 N1S-C3S \\sim N1S-C2S \\sim N02J-C154 \\sim N02J-C155 \\sim N2_$1-C151_$1
\\sim N2_$1-C152_$1
 with sigma of 0.02
 N1S-C1S \\sim N2_$1-C150_$1
 with sigma of 0.02
 C148-C147 \\sim C147-C146 \\sim C146-C145 \\sim C148-C149
 with sigma of 0.02
 C149-C147 \\sim C145-C148 \\sim C148-C146 \\sim C147-C145
 with sigma of 0.02
3. Restrained planarity
 Cu3, N3, C0AA, C1AA, C156, C2AA, C157
 with sigma of 0.1
 Cu1, C145, N1, C149, C146
 with sigma of 0.1
 C147, C146, N1, C148, C149, C145
 with sigma of 0.1
4. Rigid body (RIGU) restrains
 All non-hydrogen atoms
 with sigma for 1-2 distances of 0.004 and sigma for 1-3 distances of 0.004
5. Others
 Fixed Sof: Br5(0.3) Br4(0.3) Br2(0.3) Br3(0.3) Br1(0.3) C43(0.6) C40'(0.6)
 C40(0.6) C42(0.6) C41'(0.6)
6.a Ternary CH refined with riding coordinates:
 C103(H103), C124(H124), C28(H28), C117(H117), C14(H14), C7(H7), C55(H55),
 C110(H110), C69(H69), C21(H21), C62(H62), C76(H76)
6.b Secondary CH2 refined with riding coordinates:
 C125(H12A,H12B), C126(H12C,H12D), C92(H92A,H92B), C130(H13A,H13B), C141(H14A,
 H14B), C140(H14C,H14D), C34(H34A,H34B), C44(H44A,H44B), C87(H87A,H87B),
 C128(H12E,H12F), C29(H29A,H29B), C127(H12G,H12H), C131(H13C,H13D), C88(H88A,
 H88B), C83(H83A,H83B), C93(H93A,H93B), C142(H14E,H14F), C82(H82A,H82B),
 C132(H13E,H13F), C45(H45A,H45B), C143(H14G,H14H), C84(H84A,H84B), C30(H30A,
 H30B), C46(H46A,H46B), C90(H90A,H90B), C89(H89A,H89B), C133(H13G,H13H),
 C47(H47A,H47B), C94(H94A,H94B), C95(H95A,H95B), C85(H85A,H85B), C36(H36A,H36B),
  C35(H35A,H35B)
6.c Me refined with riding coordinates:
 C129(H12I,H12J,H12K), C155(H15A,H15B,H15C), C154(H15D,H15E,H15F), C3S(H3SA,
 H3SB,H3SC), C2S(H2SA,H2SB,H2SC), C91(H91A,H91B,H91C), C48(H48A,H48B,H48C),
 C151(H15G,H15H,H15I), C152(H15J,H15K,H15L), C86(H86A,H86B,H86C), C134(H13I,
 H13J,H13K), C144(H14I,H14J,H14K), C96(H96A,H96B,H96C)
6.d Aromatic/amide H refined with riding coordinates:
 C109(H109), C116(H116), C13(H13), C75(H75), C53(H53), C123(H123), C61(H61),
 C5(H5), C101(H101), C153(H153), C68(H68), C20(H20), C1AA(H1AA), C27(H27),
 C2AA(H2AA), C156(H156), C0AA(H0AA), C1S(H1S), C157(H157), C146(H146),
 C150(H150), C145(H145), C149(H149), C148(H148), C147(H147)
;
_olex2_submission_special_instructions 'No special instructions were received'

loop_
_space_group_symop_operation_xyz
'x, y, z'
'-x, -y, -z'

loop_
_atom_site_label
_atom_site_type_symbol
_atom_site_fract_x
_atom_site_fract_y
_atom_site_fract_z
_atom_site_U_iso_or_equiv
_atom_site_adp_type
_atom_site_occupancy
_atom_site_site_symmetry_order
_atom_site_calc_flag
_atom_site_refinement_flags_posn
_atom_site_refinement_flags_adp
_atom_site_refinement_flags_occupancy
_atom_site_disorder_assembly
_atom_site_disorder_group
Cu9 Cu 0.85696(11) 0.55748(11) 0.60591(12) 0.0553(7) Uani 1 1 d . U . . .
Cu4 Cu 0.78358(11) 0.49713(11) 0.43177(13) 0.0580(7) Uani 1 1 d . U . . .
Cu3 Cu 0.77461(11) 0.37755(11) 0.50398(12) 0.0543(7) Uani 1 1 d . U . . .
Cu11 Cu 0.52872(11) 0.79391(12) 0.44196(14) 0.0664(8) Uani 1 1 d . U . . .
Cu1 Cu 0.41168(11) 0.13432(12) 0.38461(14) 0.0674(8) Uani 1 1 d . U . . .
Cu10 Cu 0.18113(12) 0.29393(12) 0.23990(14) 0.0695(9) Uani 1 1 d . U . . .
Cu7 Cu 0.30223(12) 0.30549(13) 0.16694(15) 0.0745(9) Uani 1 1 d . U . . .
Cu2 Cu 0.40965(11) 0.79561(12) 0.51829(13) 0.0642(8) Uani 1 1 d . U . . .
Cu8 Cu 0.27692(13) 0.18559(13) 0.23687(15) 0.0774(9) Uani 1 1 d . U . . .
Cu6 Cu 0.47852(12) 0.47097(13) 0.18542(14) 0.0757(9) Uani 1 1 d . U . . .
Cu5 Cu 0.65595(12) 0.54053(13) 0.28210(15) 0.0792(9) Uani 1 1 d . U . . .
Cu12 Cu 0.56073(12) 0.64990(13) 0.28796(15) 0.0779(9) Uani 1 1 d . U . . .
Br5 Br 0.5300(3) 0.6593(3) 0.4101(3) 0.057(2) Uani 0.3 1 d . U P . .
Br4 Br 0.6578(3) 0.5134(3) 0.4064(4) 0.071(2) Uani 0.3 1 d . U P . .
Br2 Br 0.2789(4) 0.4047(5) 0.3680(5) 0.111(3) Uani 0.3 1 d . U P . .
Br3 Br 0.4193(5) 0.4194(5) 0.2791(4) 0.101(3) Uani 0.3 1 d . U P . .
Br1 Br 0.3906(5) 0.2790(5) 0.3669(6) 0.133(4) Uani 0.3 1 d . U P . .
O14 O 0.8286(6) 0.5523(6) 0.5192(6) 0.059(3) Uani 1 1 d . U . . .
O29 O 0.1853(6) 0.5405(6) 0.4243(7) 0.065(4) Uani 1 1 d . U . . .
O1 O 0.4033(5) 0.1125(5) 0.3004(7) 0.061(3) Uani 1 1 d . U . . .
O30 O 0.2307(5) 0.6639(6) 0.4380(6) 0.054(3) Uani 1 1 d . U . . .
O20 O 0.5864(6) 0.8355(6) 0.5301(7) 0.065(3) Uani 1 1 d . U . . .
O5 O 0.7640(6) 0.4152(6) 0.4418(6) 0.061(3) Uani 1 1 d . U . . .
O13 O 0.8158(6) 0.5764(6) 0.4181(6) 0.058(3) Uani 1 1 d . U . . .
O28 O 0.1215(5) 0.4344(5) 0.3088(6) 0.057(4) Uani 1 1 d . U . . .
O27 O 0.1405(6) 0.3565(5) 0.2272(7) 0.060(4) Uani 1 1 d . U . . .
O31 O 0.3253(6) 0.7523(6) 0.4499(6) 0.058(3) Uani 1 1 d . U . . .
O3 O 0.6312(7) 0.2015(6) 0.4214(6) 0.067(4) Uani 1 1 d . U . . .
O15 O 0.8924(5) 0.6531(6) 0.6391(6) 0.055(3) Uani 1 1 d . U . . .
O7 O 0.6838(6) 0.4666(6) 0.2618(6) 0.063(3) Uani 1 1 d . U . . .
O6 O 0.7553(5) 0.4444(6) 0.3452(6) 0.055(3) Uani 1 1 d . U . . .
O11 O 0.3103(6) 0.2380(6) 0.1958(7) 0.073(4) Uani 1 1 d . U . . .
O32 O 0.4481(6) 0.7836(6) 0.4561(6) 0.062(3) Uani 1 1 d . U . . .
O16 O 0.8773(5) 0.7323(5) 0.7207(7) 0.063(4) Uani 1 1 d . U . . .
O35 O 0.4934(6) 0.5635(6) 0.2289(7) 0.073(4) Uani 1 1 d . U . . .
O21 O 0.6084(6) 0.8187(6) 0.4261(7) 0.070(3) Uani 1 1 d . U . . .
O18 O 0.7571(6) 0.8702(6) 0.7243(7) 0.066(4) Uani 1 1 d . U . . .
O17 O 0.7862(6) 0.7723(6) 0.7478(6) 0.063(4) Uani 1 1 d . U . . .
O26 O 0.2341(6) 0.3203(6) 0.1959(7) 0.068(4) Uani 1 1 d . U . . .
O2 O 0.5068(6) 0.1694(6) 0.4114(7) 0.062(3) Uani 1 1 d . U . . .
O25 O 0.2930(6) 0.3699(6) 0.1314(6) 0.061(4) Uani 1 1 d . U . . .
O4 O 0.7242(6) 0.2921(6) 0.4348(6) 0.063(3) Uani 1 1 d . U . . .
O33 O 0.4748(6) 0.7656(6) 0.3533(7) 0.063(3) Uani 1 1 d . U . . .
O24 O 0.7466(5) 0.5997(6) 0.3399(6) 0.059(3) Uani 1 1 d . U . . .
O23 O 0.6326(6) 0.6175(6) 0.3047(7) 0.073(4) Uani 1 1 d . U . . .
O22 O 0.6270(5) 0.7403(6) 0.3447(7) 0.064(4) Uani 1 1 d . U . . .
O34 O 0.4927(6) 0.6862(6) 0.2714(6) 0.061(3) Uani 1 1 d . U . . .
O12 O 0.3342(6) 0.1375(6) 0.2225(7) 0.067(4) Uani 1 1 d . U . . .
O10 O 0.3648(6) 0.2885(6) 0.1277(6) 0.066(4) Uani 1 1 d . U . . .
O9 O 0.4590(6) 0.3757(6) 0.1388(7) 0.073(4) Uani 1 1 d . U . . .
O19 O 0.6840(6) 0.8925(6) 0.6451(7) 0.067(4) Uani 1 1 d . U . . .
O36 O 0.3873(6) 0.4582(6) 0.1419(7) 0.070(4) Uani 1 1 d . U . . .
O8 O 0.5682(6) 0.4784(6) 0.2250(7) 0.073(4) Uani 1 1 d . U . . .
C106 C 0.1736(8) 0.5494(8) 0.3697(10) 0.048(4) Uani 1 1 d . U . . .
O41 O 0.9650(6) 0.5593(7) 0.6153(8) 0.086(5) Uani 1 1 d D U . . .
C51 C 0.8894(8) 0.6689(9) 0.5876(10) 0.047(4) Uani 1 1 d . U . . .
C2 C 0.5173(10) 0.1530(9) 0.3569(11) 0.058(4) Uani 1 1 d . U . . .
C50 C 0.8583(8) 0.6185(9) 0.5267(10) 0.046(4) Uani 1 1 d . U . . .
C10 C 0.7391(8) 0.3649(9) 0.3853(10) 0.052(4) Uani 1 1 d . U . . .
C107 C 0.1972(8) 0.6175(8) 0.3778(10) 0.042(4) Uani 1 1 d . U . . .
C9 C 0.7184(8) 0.2989(10) 0.3784(11) 0.052(4) Uani 1 1 d . U . . .
C49 C 0.8490(8) 0.6288(9) 0.4722(10) 0.045(4) Uani 1 1 d . U . . .
C65 C 0.6524(10) 0.8607(9) 0.5364(12) 0.060(4) Uani 1 1 d . U . . .
C104 C 0.1267(7) 0.5103(8) 0.2540(9) 0.045(4) Uani 1 1 d . U . . .
C8 C 0.6945(9) 0.2484(10) 0.3208(11) 0.055(4) Uani 1 1 d . U . . .
C105 C 0.1438(8) 0.4984(9) 0.3099(10) 0.049(4) Uani 1 1 d . U . . .
C113 C 0.3971(9) 0.7592(8) 0.3980(11) 0.054(4) Uani 1 1 d . U . . .
C112 C 0.3330(9) 0.7444(8) 0.3946(10) 0.050(4) Uani 1 1 d . U . . .
N3 N 0.8695(7) 0.3638(6) 0.4967(5) 0.075(5) Uani 1 1 d D U . . .
C114 C 0.4078(9) 0.7495(8) 0.3439(11) 0.050(4) Uani 1 1 d . U . . .
C66 C 0.6658(10) 0.8508(9) 0.4825(11) 0.059(4) Uani 1 1 d . U . . .
C109 C 0.1489(8) 0.5753(8) 0.2628(9) 0.042(4) Uani 1 1 d . U . . .
H109 H 0.141125 0.584297 0.226077 0.051 Uiso 1 1 calc R . . . .
C3 C 0.5852(9) 0.1690(8) 0.3602(10) 0.049(4) Uani 1 1 d . U . . .
C108 C 0.1815(8) 0.6282(8) 0.3212(9) 0.043(4) Uani 1 1 d . U . . .
C97 C 0.2446(9) 0.3919(9) 0.1447(10) 0.057(5) Uani 1 1 d . U . . .
C116 C 0.2961(9) 0.7129(8) 0.2824(10) 0.052(4) Uani 1 1 d . U . . .
H116 H 0.260827 0.696656 0.241987 0.062 Uiso 1 1 calc R . . . .
C103 C 0.0946(8) 0.4529(9) 0.1917(9) 0.052(4) Uani 1 1 d . U . . .
H103 H 0.065595 0.415584 0.196788 0.062 Uiso 1 1 calc R . . . .
C98 C 0.2143(10) 0.3643(9) 0.1744(10) 0.061(5) Uani 1 1 d . U . . .
C4 C 0.5959(9) 0.1535(7) 0.3055(10) 0.044(4) Uani 1 1 d . U . . .
C1 C 0.4651(9) 0.1238(9) 0.2973(11) 0.055(4) Uani 1 1 d . U . . .
C52 C 0.9191(8) 0.7352(9) 0.5950(10) 0.049(4) Uani 1 1 d . U . . .
C13 C 0.6884(9) 0.2575(10) 0.2662(11) 0.063(5) Uani 1 1 d . U . . .
H13 H 0.671061 0.220468 0.225813 0.075 Uiso 1 1 calc R . . . .
C11 C 0.7337(9) 0.3765(10) 0.3319(11) 0.055(4) Uani 1 1 d . U . . .
C111 C 0.2804(9) 0.7212(9) 0.3345(10) 0.054(4) Uani 1 1 d . U . . .
C64 C 0.7029(10) 0.8896(10) 0.5943(12) 0.066(5) Uani 1 1 d . U . . .
C75 C 0.8046(8) 0.7823(9) 0.4201(9) 0.053(5) Uani 1 1 d . U . . .
H75 H 0.844516 0.820498 0.446500 0.063 Uiso 1 1 calc R . . . .
C53 C 0.9115(8) 0.7424(10) 0.5393(10) 0.051(4) Uani 1 1 d . U . . .
H53 H 0.930826 0.786575 0.543397 0.062 Uiso 1 1 calc R . . . .
C24 C 0.3500(10) 0.2109(10) 0.1727(11) 0.066(5) Uani 1 1 d . U . . .
C58 C 0.8207(8) 0.8040(8) 0.7214(9) 0.045(4) Uani 1 1 d . U . . .
C115 C 0.3586(9) 0.7264(8) 0.2851(10) 0.052(4) Uani 1 1 d . U . . .
N02J N 1.0772(8) 0.6239(8) 0.6543(10) 0.095(7) Uani 1 1 d D U . . .
C15 C 0.6351(9) 0.3474(10) 0.1892(10) 0.057(5) Uani 1 1 d . U . . .
C99 C 0.1651(8) 0.3835(9) 0.1916(10) 0.055(5) Uani 1 1 d . U . . .
C123 C 0.3198(9) 0.5885(9) 0.1544(9) 0.051(5) Uani 1 1 d . U . . .
H123 H 0.278955 0.593432 0.137139 0.061 Uiso 1 1 calc R . . . .
C119 C 0.4348(9) 0.6355(10) 0.2268(11) 0.066(5) Uani 1 1 d . U . . .
C73 C 0.7498(8) 0.6639(9) 0.3634(9) 0.048(4) Uani 1 1 d . U . . .
C67 C 0.7281(9) 0.8708(9) 0.4845(11) 0.054(4) Uani 1 1 d . U . . .
C125 C 0.0490(8) 0.4665(9) 0.1413(9) 0.059(5) Uani 1 1 d . U . . .
H12A H 0.018824 0.483931 0.158441 0.070 Uiso 1 1 calc R . . . .
H12B H 0.076779 0.502179 0.134124 0.070 Uiso 1 1 calc R . . . .
C54 C 0.8803(8) 0.6948(9) 0.4809(10) 0.049(4) Uani 1 1 d . U . . .
C59 C 0.8067(10) 0.8557(9) 0.7083(10) 0.057(5) Uani 1 1 d . U . . .
C122 C 0.3210(9) 0.5267(9) 0.1331(9) 0.052(4) Uani 1 1 d . U . . .
C124 C 0.2567(9) 0.4646(10) 0.0862(10) 0.060(4) Uani 1 1 d . U . . .
H124 H 0.271661 0.430054 0.062919 0.072 Uiso 1 1 calc R . . . .
C61 C 0.8899(8) 0.8673(8) 0.6688(10) 0.056(5) Uani 1 1 d . U . . .
H61 H 0.913648 0.888390 0.649121 0.068 Uiso 1 1 calc R . . . .
C17 C 0.5699(10) 0.4139(11) 0.1969(11) 0.068(5) Uani 1 1 d . U . . .
C12 C 0.7086(9) 0.3227(10) 0.2724(10) 0.056(4) Uani 1 1 d . U . . .
C6 C 0.4780(9) 0.1075(9) 0.2426(11) 0.059(4) Uani 1 1 d . U . . .
C23 C 0.3802(9) 0.2383(9) 0.1385(10) 0.060(5) Uani 1 1 d . U . . .
C120 C 0.4377(9) 0.5742(10) 0.2055(10) 0.060(5) Uani 1 1 d . U . . .
C28 C 0.4199(10) 0.0746(10) 0.1772(10) 0.073(5) Uani 1 1 d . U . . .
H28 H 0.380313 0.048503 0.181942 0.088 Uiso 1 1 calc R . . . .
C5 C 0.5448(9) 0.1247(10) 0.2469(10) 0.060(5) Uani 1 1 d . U . . .
H5 H 0.553679 0.116180 0.209480 0.073 Uiso 1 1 calc R . . . .
C126 C 0.0078(10) 0.4081(10) 0.0788(9) 0.068(6) Uani 1 1 d D U . . .
H12C H -0.021573 0.372601 0.084893 0.081 Uiso 1 1 calc R . . . .
H12D H 0.037305 0.389849 0.061100 0.081 Uiso 1 1 calc R . . . .
C117 C 0.3718(9) 0.7134(9) 0.2264(10) 0.061(4) Uani 1 1 d . U . . .
H117 H 0.417897 0.746246 0.241019 0.074 Uiso 1 1 calc R . . . .
C19 C 0.5191(9) 0.3034(10) 0.1264(11) 0.069(5) Uani 1 1 d . U . . .
C57 C 0.8677(8) 0.7825(8) 0.7067(10) 0.052(5) Uani 1 1 d . U . . .
C25 C 0.3622(9) 0.1583(9) 0.1863(10) 0.055(5) Uani 1 1 d . U . . .
C14 C 0.7009(9) 0.3375(12) 0.2130(10) 0.074(5) Uani 1 1 d . U . . .
H14 H 0.735894 0.383015 0.230053 0.088 Uiso 1 1 calc R . . . .
C7 C 0.6680(9) 0.1752(9) 0.3118(11) 0.068(5) Uani 1 1 d . U . . .
H7 H 0.693830 0.176123 0.353417 0.082 Uiso 1 1 calc R . . . .
C71 C 0.6863(9) 0.7353(9) 0.3639(10) 0.059(5) Uani 1 1 d . U . . .
C118 C 0.3766(9) 0.6481(9) 0.2020(9) 0.053(4) Uani 1 1 d . U . . .
C55 C 0.9520(9) 0.7883(10) 0.6606(10) 0.063(4) Uani 1 1 d . U . . .
H55 H 0.968752 0.767354 0.689191 0.076 Uiso 1 1 calc R . . . .
C16 C 0.6346(10) 0.4085(11) 0.2172(10) 0.065(5) Uani 1 1 d . U . . .
C60 C 0.8413(8) 0.8881(8) 0.6831(10) 0.053(5) Uani 1 1 d . U . . .
C110 C 0.2082(9) 0.6986(9) 0.3290(11) 0.064(5) Uani 1 1 d . U . . .
H110 H 0.210377 0.726641 0.371592 0.077 Uiso 1 1 calc R . . . .
O37 O 0.4056(9) 0.9017(8) 0.5228(10) 0.130(7) Uani 1 1 d D U . . .
C101 C 0.1747(8) 0.4551(9) 0.1371(10) 0.058(5) Uani 1 1 d . U . . .
H101 H 0.161906 0.487516 0.125389 0.069 Uiso 1 1 calc R . . . .
C18 C 0.5120(11) 0.3604(12) 0.1517(12) 0.085(7) Uani 1 1 d . U . . .
C63 C 0.7682(9) 0.9118(9) 0.6007(11) 0.056(4) Uani 1 1 d . U . . .
C74 C 0.8090(9) 0.7200(9) 0.4013(10) 0.054(4) Uani 1 1 d . U . . .
C69 C 0.7438(9) 0.8621(10) 0.4284(11) 0.069(5) Uani 1 1 d . U . . .
H69 H 0.704096 0.860774 0.395660 0.082 Uiso 1 1 calc R . . . .
C102 C 0.2230(8) 0.4357(9) 0.1200(9) 0.053(5) Uani 1 1 d . U . . .
C100 C 0.1450(8) 0.4286(8) 0.1705(10) 0.053(4) Uani 1 1 d . U . . .
C121 C 0.3809(9) 0.5169(10) 0.1602(11) 0.064(5) Uani 1 1 d . U . . .
C21 C 0.4553(10) 0.2409(10) 0.0788(10) 0.072(5) Uani 1 1 d D U . . .
H21 H 0.424002 0.257975 0.056297 0.086 Uiso 1 1 calc R . . . .
C72 C 0.6915(9) 0.6741(10) 0.3450(10) 0.057(5) Uani 1 1 d . U . . .
C62 C 0.8231(9) 0.9430(9) 0.6664(10) 0.066(5) Uani 1 1 d . U . . .
H62 H 0.803271 0.962198 0.696596 0.079 Uiso 1 1 calc R . . . .
C153 C 1.0123(9) 0.6172(9) 0.6422(12) 0.086(8) Uani 1 1 d D U . . .
H153 H 1.001966 0.656287 0.653914 0.103 Uiso 1 1 calc R . . . .
C56 C 0.9053(8) 0.8163(8) 0.6824(10) 0.054(5) Uani 1 1 d . U . . .
C92 C 0.9337(10) 0.7618(10) 0.4302(12) 0.084(7) Uani 1 1 d . U . . .
H92A H 0.938367 0.805734 0.460588 0.101 Uiso 1 1 calc R . . . .
H92B H 0.973795 0.752846 0.448687 0.101 Uiso 1 1 calc R . . . .
C130 C 0.1620(10) 0.7142(8) 0.2823(11) 0.077(6) Uani 1 1 d D U . . .
H13A H 0.116973 0.698766 0.282341 0.092 Uiso 1 1 calc R . . . .
H13B H 0.159025 0.689131 0.238965 0.092 Uiso 1 1 calc R . . . .
C22 C 0.4209(9) 0.2107(10) 0.1154(10) 0.062(5) Uani 1 1 d . U . . .
C70 C 0.7453(9) 0.7923(9) 0.4027(10) 0.062(5) Uani 1 1 d . U . . .
C141 C 0.1606(10) 0.4162(10) -0.0155(9) 0.088(7) Uani 1 1 d D U . . .
H14A H 0.131489 0.395424 0.002441 0.105 Uiso 1 1 calc R . . . .
H14B H 0.179877 0.384056 -0.033853 0.105 Uiso 1 1 calc R . . . .
C140 C 0.2170(9) 0.4801(9) 0.0382(10) 0.071(6) Uani 1 1 d D U . . .
H14C H 0.245594 0.501916 0.020466 0.085 Uiso 1 1 calc R . . . .
H14D H 0.197977 0.511781 0.058101 0.085 Uiso 1 1 calc R . . . .
C68 C 0.7763(10) 0.9013(9) 0.5446(11) 0.065(5) Uani 1 1 d . U . . .
H68 H 0.820863 0.917304 0.548032 0.079 Uiso 1 1 calc R . . . .
C34 C 0.7175(10) 0.2952(11) 0.1649(11) 0.076(6) Uani 1 1 d . U . . .
H34A H 0.685880 0.248755 0.148648 0.092 Uiso 1 1 calc R . . . .
H34B H 0.762262 0.296353 0.187120 0.092 Uiso 1 1 calc R . . . .
C76 C 0.8710(8) 0.7064(10) 0.4227(10) 0.066(5) Uani 1 1 d . U . . .
H76 H 0.864819 0.663783 0.388238 0.080 Uiso 1 1 calc R . . . .
N1 N 0.4026(10) 0.0303(9) 0.3738(10) 0.107(7) Uani 1 1 d D U . . .
C26 C 0.4052(11) 0.1336(10) 0.1649(11) 0.074(6) Uani 1 1 d . U . . .
C20 C 0.5788(9) 0.2957(10) 0.1457(9) 0.059(5) Uani 1 1 d . U . . .
H20 H 0.580441 0.252663 0.127764 0.070 Uiso 1 1 calc R . . . .
C39 C 0.4665(12) 0.1910(12) 0.0269(11) 0.090(7) Uani 1 1 d D U . . .
C1AA C 0.9728(10) 0.4010(11) 0.5004(10) 0.088(7) Uani 1 1 d D U . . .
H1AA H 1.009548 0.438327 0.508216 0.105 Uiso 1 1 calc R . . . .
C27 C 0.4338(11) 0.1557(12) 0.1273(11) 0.086(7) Uani 1 1 d . U . . .
H27 H 0.460582 0.135514 0.110317 0.103 Uiso 1 1 calc R . . . .
C44 C 0.4300(11) 0.0264(10) 0.1246(11) 0.083(7) Uani 1 1 d . U . . .
H44A H 0.464536 0.051632 0.114186 0.100 Uiso 1 1 calc R . . . .
H44B H 0.446239 -0.004635 0.139454 0.100 Uiso 1 1 calc R . . . .
C87 C 0.8020(11) 0.9170(11) 0.4353(12) 0.094(7) Uani 1 1 d . U . . .
H87A H 0.843184 0.918781 0.465655 0.113 Uiso 1 1 calc R . . . .
H87B H 0.797074 0.960308 0.453762 0.113 Uiso 1 1 calc R . . . .
C128 C -0.0793(13) 0.3680(12) -0.0317(10) 0.124(10) Uani 1 1 d D U . . .
H12E H -0.051297 0.347522 -0.049836 0.149 Uiso 1 1 calc R . . . .
H12F H -0.108876 0.334167 -0.023954 0.149 Uiso 1 1 calc R . . . .
C29 C 0.6786(10) 0.1236(11) 0.2633(11) 0.084(7) Uani 1 1 d . U . . .
H29A H 0.654230 0.120203 0.220522 0.101 Uiso 1 1 calc R . . . .
H29B H 0.659494 0.079660 0.263731 0.101 Uiso 1 1 calc R . . . .
C135 C 0.3283(11) 0.7295(11) 0.1764(12) 0.084(7) Uani 1 1 d . U . . .
C2AA C 0.9775(10) 0.3419(10) 0.4842(12) 0.111(10) Uani 1 1 d D U . . .
H2AA H 1.015953 0.334374 0.480180 0.133 Uiso 1 1 calc R . . . .
C127 C -0.0346(11) 0.4277(11) 0.0314(9) 0.093(8) Uani 1 1 d D U . . .
H12G H -0.062445 0.447940 0.050121 0.112 Uiso 1 1 calc R . . . .
H12H H -0.005035 0.461740 0.023965 0.112 Uiso 1 1 calc R . . . .
N1S N 0.9545(14) 0.5337(16) 0.2880(14) 0.167(11) Uiso 1 1 d D U . . .
C131 C 0.1848(11) 0.7885(9) 0.2979(12) 0.110(8) Uani 1 1 d D U . . .
H13C H 0.228404 0.803040 0.294798 0.131 Uiso 1 1 calc R . . . .
H13D H 0.191171 0.813723 0.342495 0.131 Uiso 1 1 calc R . . . .
C77 C 1.0161(10) 0.8485(10) 0.6704(12) 0.083(7) Uani 1 1 d . U . . .
C88 C 0.8096(12) 0.9087(11) 0.3724(12) 0.102(8) Uani 1 1 d D U . . .
H88A H 0.817286 0.866754 0.355329 0.122 Uiso 1 1 calc R . . . .
H88B H 0.767388 0.904129 0.341245 0.122 Uiso 1 1 calc R . . . .
C83 C 0.9365(11) 1.0357(10) 0.7430(12) 0.123(10) Uani 1 1 d D U . . .
H83A H 0.952525 1.002864 0.754530 0.148 Uiso 1 1 calc R . . . .
H83B H 0.919224 1.056400 0.774578 0.148 Uiso 1 1 calc R . . . .
C129 C -0.1215(16) 0.3850(15) -0.0799(12) 0.159(14) Uani 1 1 d D U . . .
H12I H -0.148992 0.344296 -0.119336 0.238 Uiso 1 1 calc R . . . .
H12J H -0.150365 0.404208 -0.062887 0.238 Uiso 1 1 calc R . . . .
H12K H -0.092718 0.417578 -0.088799 0.238 Uiso 1 1 calc R . . . .
O1S O 0.9160(16) 0.4229(15) 0.2189(14) 0.227(12) Uiso 1 1 d D U . . .
C93 C 0.9307(11) 0.7653(14) 0.3683(14) 0.130(11) Uani 1 1 d . U . . .
H93A H 0.894057 0.779752 0.352224 0.156 Uiso 1 1 calc R . . . .
H93B H 0.921324 0.720329 0.336247 0.156 Uiso 1 1 calc R . . . .
C156 C 0.9230(10) 0.2942(11) 0.4742(13) 0.122(11) Uani 1 1 d D U . . .
H156 H 0.920953 0.249362 0.460370 0.147 Uiso 1 1 calc R . . . .
C142 C 0.1184(13) 0.4298(12) -0.0688(12) 0.129(11) Uani 1 1 d D U . . .
H14E H 0.094416 0.457183 -0.051751 0.154 Uiso 1 1 calc R . . . .
H14F H 0.148193 0.455770 -0.082979 0.154 Uiso 1 1 calc R . . . .
O38 O 0.6890(14) 0.5637(14) 0.1930(14) 0.221(11) Uiso 1 1 d . U . . .
C82 C 0.8806(10) 0.9998(10) 0.6770(11) 0.098(8) Uani 1 1 d D U . . .
H82A H 0.863752 1.033106 0.667337 0.117 Uiso 1 1 calc R . . . .
H82B H 0.899753 0.983165 0.645741 0.117 Uiso 1 1 calc R . . . .
C0AA C 0.9191(9) 0.4109(10) 0.5062(9) 0.082(7) Uani 1 1 d D U . . .
H0AA H 0.918430 0.454698 0.517925 0.098 Uiso 1 1 calc R . . . .
C78 C 1.0538(12) 0.8975(13) 0.7359(14) 0.100(8) Uani 1 1 d . U . . .
C1S C 0.9612(17) 0.4812(16) 0.2561(15) 0.148(12) Uiso 1 1 d D U . . .
H1S H 1.005344 0.485539 0.260351 0.178 Uiso 1 1 calc R . . . .
C132 C 0.1352(13) 0.8066(14) 0.2533(14) 0.131(10) Uani 1 1 d D U . . .
H13E H 0.090532 0.788740 0.253514 0.158 Uiso 1 1 calc R . . . .
H13F H 0.149558 0.855929 0.270265 0.158 Uiso 1 1 calc R . . . .
C157 C 0.8712(11) 0.3067(10) 0.4828(13) 0.123(11) Uani 1 1 d D U . . .
H157 H 0.834531 0.271379 0.478135 0.148 Uiso 1 1 calc R . . . .
C45 C 0.3684(14) -0.0126(12) 0.0667(12) 0.110(8) Uani 1 1 d . U . . .
H45A H 0.333935 -0.037286 0.077491 0.132 Uiso 1 1 calc R . . . .
H45B H 0.352431 0.018676 0.052059 0.132 Uiso 1 1 calc R . . . .
C155 C 1.1247(11) 0.6899(11) 0.6830(16) 0.155(13) Uani 1 1 d D U . . .
H15A H 1.169112 0.688694 0.689408 0.233 Uiso 1 1 calc R . . . .
H15B H 1.114053 0.712444 0.655217 0.233 Uiso 1 1 calc R . . . .
H15C H 1.123853 0.714474 0.724272 0.233 Uiso 1 1 calc R . . . .
C154 C 1.0998(12) 0.5702(12) 0.6396(16) 0.152(13) Uani 1 1 d D U . . .
H15D H 1.148283 0.588101 0.653051 0.228 Uiso 1 1 calc R . . . .
H15E H 1.088159 0.543089 0.662186 0.228 Uiso 1 1 calc R . . . .
H15F H 1.078687 0.542225 0.593567 0.228 Uiso 1 1 calc R . . . .
O39 O 0.5074(16) 0.5022(16) 0.1016(15) 0.257(14) Uiso 1 1 d . U . . .
C143 C 0.0678(14) 0.3649(14) -0.1262(12) 0.150(12) Uani 1 1 d D U . . .
H14G H 0.092072 0.336675 -0.141158 0.179 Uiso 1 1 calc R . . . .
H14H H 0.037188 0.340260 -0.111857 0.179 Uiso 1 1 calc R . . . .
C84 C 0.9942(11) 1.0897(11) 0.7457(14) 0.137(11) Uani 1 1 d D U . . .
H84A H 0.978302 1.123203 0.735399 0.164 Uiso 1 1 calc R . . . .
H84B H 1.010296 1.069132 0.713002 0.164 Uiso 1 1 calc R . . . .
C30 C 0.7540(14) 0.1386(14) 0.2743(19) 0.165(15) Uani 1 1 d D U . . .
H30A H 0.758841 0.111798 0.235549 0.197 Uiso 1 1 calc R . . . .
H30B H 0.778875 0.186730 0.287921 0.197 Uiso 1 1 calc R . . . .
C46 C 0.3758(18) -0.0595(18) 0.0154(16) 0.165(15) Uani 1 1 d . U . . .
H46A H 0.400718 -0.083025 0.034571 0.198 Uiso 1 1 calc R . . . .
H46B H 0.330414 -0.093181 -0.012929 0.198 Uiso 1 1 calc R . . . .
C90 C 0.9350(15) 0.9815(18) 0.4264(19) 0.207(18) Uani 1 1 d D U . . .
H90A H 0.945893 0.940803 0.414744 0.248 Uiso 1 1 calc R . . . .
H90B H 0.934589 0.993389 0.469508 0.248 Uiso 1 1 calc R . . . .
C3S C 1.0101(16) 0.5914(16) 0.3356(16) 0.172(14) Uiso 1 1 d D U . . .
H3SA H 0.994753 0.626422 0.354739 0.258 Uiso 1 1 calc R . . . .
H3SB H 1.034305 0.579939 0.368728 0.258 Uiso 1 1 calc R . . . .
H3SC H 1.039724 0.607551 0.316407 0.258 Uiso 1 1 calc R . . . .
C2S C 0.8919(16) 0.5427(17) 0.2776(17) 0.184(15) Uiso 1 1 d D U . . .
H2SA H 0.899445 0.587272 0.308014 0.275 Uiso 1 1 calc R . . . .
H2SB H 0.872308 0.538477 0.233978 0.275 Uiso 1 1 calc R . . . .
H2SC H 0.861524 0.508516 0.283572 0.275 Uiso 1 1 calc R . . . .
C91 C 0.9889(15) 1.0392(16) 0.428(2) 0.202(18) Uani 1 1 d D U . . .
H91A H 1.032414 1.047504 0.458621 0.302 Uiso 1 1 calc R . . . .
H91B H 0.990027 1.027235 0.385188 0.302 Uiso 1 1 calc R . . . .
H91C H 0.978732 1.079782 0.439912 0.302 Uiso 1 1 calc R . . . .
C48 C 0.405(2) -0.072(3) -0.0764(19) 0.31(3) Uani 1 1 d . U . . .
H48A H 0.434759 -0.037314 -0.082346 0.469 Uiso 1 1 calc R . . . .
H48B H 0.420996 -0.108157 -0.078658 0.469 Uiso 1 1 calc R . . . .
H48C H 0.359955 -0.089460 -0.109901 0.469 Uiso 1 1 calc R . . . .
C89 C 0.8662(14) 0.9666(14) 0.3788(16) 0.155(12) Uani 1 1 d D U . . .
H89A H 0.855778 1.007437 0.391458 0.186 Uiso 1 1 calc R . . . .
H89B H 0.868032 0.956878 0.336331 0.186 Uiso 1 1 calc R . . . .
C133 C 0.130(2) 0.780(2) 0.1862(15) 0.200(18) Uani 1 1 d D U . . .
H13G H 0.110418 0.729964 0.166579 0.239 Uiso 1 1 calc R . . . .
H13H H 0.174893 0.793765 0.185314 0.239 Uiso 1 1 calc R . . . .
C47 C 0.402(2) -0.046(3) -0.022(2) 0.25(3) Uani 1 1 d . U . . .
H47A H 0.450060 -0.025787 0.006861 0.301 Uiso 1 1 calc R . . . .
H47B H 0.390343 -0.007496 -0.023704 0.301 Uiso 1 1 calc R . . . .
N2 N 0.3426(12) 0.9572(9) 0.4952(15) 0.186(14) Uani 1 1 d D U . . .
C146 C 0.4293(16) -0.0569(16) 0.4004(14) 0.177(14) Uiso 1 1 d D U . . .
H146 H 0.460710 -0.066154 0.428524 0.213 Uiso 1 1 calc R . . . .
C151 C 0.2805(17) 0.9551(17) 0.458(2) 0.27(3) Uani 1 1 d D U . . .
H15G H 0.283210 1.000670 0.465237 0.401 Uiso 1 1 calc R . . . .
H15H H 0.268967 0.928439 0.413124 0.401 Uiso 1 1 calc R . . . .
H15I H 0.246182 0.934579 0.471193 0.401 Uiso 1 1 calc R . . . .
C150 C 0.3484(16) 0.9015(14) 0.492(2) 0.24(2) Uani 1 1 d D U . . .
H150 H 0.310874 0.860545 0.467714 0.290 Uiso 1 1 calc R . . . .
C145 C 0.4356(13) 0.0081(14) 0.4028(12) 0.186(16) Uiso 1 1 d D U . . .
H145 H 0.476038 0.041980 0.435693 0.223 Uiso 1 1 calc R . . . .
C152 C 0.388(2) 1.0243(12) 0.537(2) 0.32(4) Uani 1 1 d D U . . .
H15J H 0.369502 1.055877 0.527403 0.485 Uiso 1 1 calc R . . . .
H15K H 0.396958 1.031621 0.581378 0.485 Uiso 1 1 calc R . . . .
H15L H 0.430412 1.031256 0.530994 0.485 Uiso 1 1 calc R . . . .
C149 C 0.3517(15) -0.0117(18) 0.3290(14) 0.27(3) Uiso 1 1 d D U . . .
H149 H 0.324672 0.002510 0.302318 0.328 Uiso 1 1 calc R . . . .
C94 C 0.997(2) 0.815(2) 0.378(2) 0.203(17) Uiso 1 1 d . U . . .
H94A H 0.995761 0.807849 0.334569 0.244 Uiso 1 1 calc R . . A .
H94B H 0.996771 0.860491 0.397174 0.244 Uiso 1 1 calc R . . A .
C95 C 1.061(5) 0.818(4) 0.414(4) 0.44(5) Uiso 1 1 d . U . B 2
H95A H 1.064538 0.817364 0.455353 0.533 Uiso 1 1 calc R . . B 2
H95B H 1.072819 0.781331 0.389738 0.533 Uiso 1 1 calc R . . B 2
C80 C 1.085(2) 0.872(2) 0.778(2) 0.182(15) Uiso 1 1 d . U . . .
C85 C 1.0520(14) 1.1249(14) 0.8114(14) 0.176(15) Uani 1 1 d D U . . .
H85A H 1.069236 1.092546 0.822641 0.211 Uiso 1 1 calc R . . . .
H85B H 1.037771 1.147790 0.844737 0.211 Uiso 1 1 calc R . . . .
O1AA O 0.0948(16) 0.1916(16) 0.1230(15) 0.257(14) Uiso 1 1 d . U . . .
O42 O 0.5948(17) 0.6693(17) 0.1972(16) 0.273(15) Uiso 1 1 d . U . . .
O40 O 0.1859(18) 0.0833(17) 0.1176(17) 0.283(16) Uiso 1 1 d . U . . .
C86 C 1.1054(19) 1.176(2) 0.804(2) 0.30(3) Uani 1 1 d D U . . .
H86A H 1.144506 1.201168 0.844527 0.443 Uiso 1 1 calc R . . . .
H86B H 1.118356 1.152525 0.770578 0.443 Uiso 1 1 calc R . . . .
H86C H 1.087105 1.207395 0.792524 0.443 Uiso 1 1 calc R . . . .
C134 C 0.086(3) 0.807(2) 0.150(2) 0.31(3) Uani 1 1 d D U . . .
H13I H 0.082081 0.789854 0.105914 0.461 Uiso 1 1 calc R . . . .
H13J H 0.042342 0.792209 0.151536 0.461 Uiso 1 1 calc R . . . .
H13K H 0.106543 0.855739 0.170191 0.461 Uiso 1 1 calc R . . . .
C144 C 0.0265(19) 0.374(2) -0.1823(18) 0.26(3) Uani 1 1 d D U . . .
H14I H -0.004178 0.330056 -0.216522 0.392 Uiso 1 1 calc R . . . .
H14J H 0.001075 0.400683 -0.168657 0.392 Uiso 1 1 calc R . . . .
H14K H 0.056090 0.397089 -0.198028 0.392 Uiso 1 1 calc R . . . .
C137 C 0.340(2) 0.804(2) 0.204(2) 0.224(19) Uiso 1 1 d . U . . .
C43 C 0.469(4) 0.095(4) -0.162(4) 0.23(3) Uiso 0.6 1 d . U P . .
O2S O 0.3627(8) 0.3693(7) 0.3399(7) 0.096(5) Uiso 1 1 d . U . . .
C40' C 0.406(3) 0.147(3) -0.027(3) 0.137(18) Uiso 0.6 1 d . U P . .
C40 C 0.477(3) 0.215(3) -0.016(3) 0.146(19) Uiso 0.6 1 d . U P . .
C96 C 1.100(3) 0.879(3) 0.421(3) 0.34(3) Uiso 1 1 d . U . . .
H96A H 1.147131 0.888800 0.445485 0.508 Uiso 1 1 calc R . . B .
H96B H 1.094944 0.878303 0.379021 0.508 Uiso 1 1 calc R . . B .
H96C H 1.086753 0.913943 0.443922 0.508 Uiso 1 1 calc R . . B .
C33 C 0.809(3) 0.124(3) 0.450(3) 0.33(3) Uiso 1 1 d D U . . .
C31 C 0.777(5) 0.116(5) 0.329(3) 0.46(5) Uiso 1 1 d D U . . .
C41 C 0.488(4) 0.144(4) -0.077(4) 0.34(4) Uiso 1 1 d . U . . .
C32 C 0.794(4) 0.087(4) 0.378(3) 0.40(4) Uiso 1 1 d D U . . .
C136 C 0.352(3) 0.739(3) 0.128(3) 0.25(2) Uiso 1 1 d . U . . .
C138 C 0.305(3) 0.835(3) 0.138(3) 0.30(3) Uiso 1 1 d . U . . .
C36 C 0.757(2) 0.368(3) 0.120(2) 0.25(2) Uani 1 1 d . U . . .
H36A H 0.799850 0.380464 0.155298 0.305 Uiso 1 1 calc R . . . .
H36B H 0.736309 0.399906 0.137178 0.305 Uiso 1 1 calc R . . . .
C35 C 0.7183(14) 0.3082(18) 0.1085(15) 0.129(12) Uani 1 1 d . U . . .
H35A H 0.732394 0.275098 0.082886 0.155 Uiso 1 1 calc R . . . .
H35B H 0.672193 0.300019 0.081957 0.155 Uiso 1 1 calc R . . . .
C42 C 0.435(8) 0.120(7) -0.125(7) 0.36(7) Uiso 0.6 1 d . U P . .
C41' C 0.423(5) 0.099(5) -0.076(5) 0.27(4) Uiso 0.6 1 d . U P . .
C81 C 1.132(3) 0.923(3) 0.861(3) 0.35(3) Uiso 1 1 d . U . . .
C79 C 1.090(4) 0.959(4) 0.748(4) 0.40(4) Uiso 1 1 d . U . . .
C37 C 0.776(3) 0.384(3) 0.055(3) 0.31(3) Uiso 1 1 d . U . . .
C148 C 0.3318(18) -0.0783(18) 0.3155(18) 0.42(4) Uiso 1 1 d D U . . .
H148 H 0.290374 -0.107624 0.281062 0.509 Uiso 1 1 calc R . . . .
C147 C 0.3685(18) -0.1059(15) 0.3489(17) 0.217(18) Uiso 1 1 d D U . . .
H147 H 0.354554 -0.152377 0.338733 0.261 Uiso 1 1 calc R . . . .

loop_
_atom_site_aniso_label
_atom_site_aniso_U_11
_atom_site_aniso_U_22
_atom_site_aniso_U_33
_atom_site_aniso_U_23
_atom_site_aniso_U_13
_atom_site_aniso_U_12
Cu9 0.0446(14) 0.0503(14) 0.080(2) 0.0341(15) 0.0247(14) 0.0232(12)
Cu4 0.0440(14) 0.0561(15) 0.083(2) 0.0378(15) 0.0254(14) 0.0225(12)
Cu3 0.0424(14) 0.0515(14) 0.081(2) 0.0362(14) 0.0254(14) 0.0254(12)
Cu11 0.0460(15) 0.0648(16) 0.098(2) 0.0430(17) 0.0277(15) 0.0247(13)
Cu1 0.0468(15) 0.0611(16) 0.098(2) 0.0395(17) 0.0265(15) 0.0211(13)
Cu10 0.0620(17) 0.0722(17) 0.114(3) 0.0588(18) 0.0479(17) 0.0461(15)
Cu7 0.0653(17) 0.0864(19) 0.118(3) 0.0649(19) 0.0509(17) 0.0562(16)
Cu2 0.0475(15) 0.0610(16) 0.083(2) 0.0311(16) 0.0257(15) 0.0184(13)
Cu8 0.0729(19) 0.0806(18) 0.123(3) 0.0647(19) 0.0537(18) 0.0522(16)
Cu6 0.0452(16) 0.0837(18) 0.109(3) 0.0477(18) 0.0257(16) 0.0379(15)
Cu5 0.0407(15) 0.0707(17) 0.125(3) 0.0418(18) 0.0242(16) 0.0290(14)
Cu12 0.0434(15) 0.0690(17) 0.124(3) 0.0455(18) 0.0234(16) 0.0296(14)
Br5 0.048(4) 0.060(4) 0.090(6) 0.062(4) 0.030(4) 0.023(3)
Br4 0.059(4) 0.069(5) 0.108(7) 0.035(5) 0.061(5) 0.026(4)
Br2 0.055(5) 0.123(7) 0.132(9) 0.061(7) 0.009(5) 0.022(5)
Br3 0.107(7) 0.105(6) 0.084(7) 0.031(6) 0.022(6) 0.058(6)
Br1 0.095(7) 0.091(7) 0.165(11) 0.010(7) 0.058(7) 0.013(6)
O14 0.056(7) 0.053(6) 0.093(6) 0.041(5) 0.046(6) 0.029(6)
O29 0.040(8) 0.080(9) 0.076(9) 0.045(8) 0.007(7) 0.024(7)
O1 0.040(6) 0.042(7) 0.101(8) 0.024(7) 0.034(6) 0.016(6)
O30 0.039(8) 0.047(7) 0.065(8) 0.021(6) 0.009(7) 0.018(6)
O20 0.046(6) 0.054(7) 0.106(8) 0.051(7) 0.025(6) 0.020(6)
O5 0.044(8) 0.061(6) 0.061(7) 0.023(5) 0.010(7) 0.011(7)
O13 0.048(8) 0.048(6) 0.072(8) 0.027(5) 0.021(7) 0.011(6)
O28 0.035(7) 0.038(6) 0.088(11) 0.018(6) 0.019(7) 0.013(6)
O27 0.049(8) 0.046(7) 0.114(12) 0.050(8) 0.039(7) 0.033(6)
O31 0.053(7) 0.052(7) 0.073(8) 0.030(7) 0.024(6) 0.024(6)
O3 0.089(9) 0.048(8) 0.055(8) 0.018(7) 0.015(7) 0.035(7)
O15 0.036(7) 0.067(7) 0.067(7) 0.036(6) 0.015(6) 0.023(6)
O7 0.052(7) 0.069(7) 0.078(10) 0.036(7) 0.030(7) 0.026(6)
O6 0.037(7) 0.066(6) 0.089(7) 0.049(6) 0.036(6) 0.024(6)
O11 0.057(8) 0.087(9) 0.120(12) 0.067(9) 0.047(8) 0.056(8)
O32 0.052(6) 0.044(7) 0.080(7) 0.023(7) 0.017(5) 0.018(6)
O16 0.034(7) 0.049(7) 0.111(12) 0.047(8) 0.019(7) 0.014(6)
O35 0.041(6) 0.089(6) 0.096(10) 0.043(6) 0.020(6) 0.038(5)
O21 0.049(6) 0.054(8) 0.107(9) 0.049(8) 0.021(6) 0.012(6)
O18 0.064(9) 0.057(8) 0.099(12) 0.042(8) 0.039(8) 0.034(7)
O17 0.052(8) 0.067(8) 0.088(11) 0.044(8) 0.037(7) 0.026(7)
O26 0.060(8) 0.085(9) 0.091(11) 0.045(8) 0.041(7) 0.052(7)
O2 0.060(7) 0.065(8) 0.084(8) 0.046(8) 0.031(6) 0.037(6)
O25 0.057(8) 0.057(8) 0.094(11) 0.045(8) 0.033(7) 0.038(7)
O4 0.053(7) 0.065(7) 0.075(8) 0.033(6) 0.024(7) 0.028(6)
O33 0.054(6) 0.049(7) 0.102(8) 0.044(7) 0.034(6) 0.026(6)
O24 0.036(6) 0.059(6) 0.094(10) 0.038(6) 0.029(6) 0.025(5)
O23 0.044(6) 0.071(6) 0.114(12) 0.050(7) 0.031(7) 0.024(5)
O22 0.035(6) 0.066(7) 0.119(11) 0.059(7) 0.034(6) 0.028(5)
O34 0.038(6) 0.061(7) 0.095(10) 0.047(7) 0.022(6) 0.021(5)
O12 0.055(9) 0.056(8) 0.096(12) 0.035(8) 0.034(8) 0.022(7)
O10 0.064(9) 0.075(8) 0.094(11) 0.052(8) 0.036(8) 0.051(7)
O9 0.058(7) 0.081(7) 0.100(11) 0.044(7) 0.032(7) 0.047(6)
O19 0.044(8) 0.074(9) 0.114(10) 0.064(9) 0.033(7) 0.039(7)
O36 0.043(7) 0.073(7) 0.102(11) 0.039(7) 0.022(7) 0.039(6)
O8 0.035(6) 0.078(7) 0.112(11) 0.051(7) 0.025(6) 0.022(5)
C106 0.025(10) 0.043(6) 0.064(8) 0.022(6) 0.005(9) 0.013(8)
O41 0.048(7) 0.069(8) 0.164(15) 0.062(10) 0.050(9) 0.032(6)
C51 0.027(10) 0.058(7) 0.067(8) 0.030(6) 0.020(8) 0.024(8)
C2 0.062(7) 0.056(12) 0.080(9) 0.041(11) 0.028(7) 0.041(9)
C50 0.033(10) 0.048(6) 0.073(7) 0.029(6) 0.025(8) 0.030(7)
C10 0.026(10) 0.056(7) 0.065(7) 0.024(6) 0.011(9) 0.011(9)
C107 0.023(10) 0.045(7) 0.067(8) 0.024(6) 0.016(8) 0.026(7)
C9 0.030(10) 0.061(7) 0.077(8) 0.035(6) 0.023(9) 0.028(9)
C49 0.020(9) 0.055(7) 0.068(8) 0.027(6) 0.021(8) 0.020(7)
C65 0.047(7) 0.045(11) 0.103(9) 0.040(11) 0.031(6) 0.026(9)
C104 0.014(9) 0.046(7) 0.061(7) 0.018(6) 0.004(7) 0.005(7)
C8 0.033(10) 0.061(7) 0.079(9) 0.031(7) 0.022(10) 0.028(8)
C105 0.033(11) 0.048(7) 0.063(8) 0.022(6) 0.012(9) 0.021(8)
C113 0.048(7) 0.034(10) 0.076(8) 0.024(10) 0.020(6) 0.015(9)
C112 0.051(7) 0.043(10) 0.073(8) 0.036(10) 0.024(6) 0.031(9)
N3 0.056(8) 0.048(9) 0.136(17) 0.046(11) 0.042(10) 0.028(7)
C114 0.048(7) 0.028(10) 0.078(8) 0.023(10) 0.024(6) 0.020(9)
C66 0.045(7) 0.037(11) 0.098(10) 0.035(10) 0.027(6) 0.013(8)
C109 0.027(10) 0.047(7) 0.064(9) 0.027(6) 0.025(8) 0.020(8)
C3 0.060(8) 0.039(10) 0.059(8) 0.025(9) 0.020(6) 0.035(9)
C108 0.022(9) 0.053(7) 0.065(9) 0.026(6) 0.017(8) 0.028(7)
C97 0.038(11) 0.048(11) 0.082(15) 0.027(10) 0.020(10) 0.019(9)
C116 0.049(8) 0.043(11) 0.070(10) 0.034(10) 0.016(8) 0.023(9)
C103 0.032(10) 0.053(9) 0.061(8) 0.019(7) 0.009(7) 0.020(8)
C98 0.066(13) 0.061(12) 0.075(15) 0.032(11) 0.033(11) 0.044(10)
C4 0.057(7) 0.020(9) 0.063(9) 0.018(9) 0.023(6) 0.026(7)
C1 0.049(8) 0.046(11) 0.084(8) 0.033(10) 0.028(7) 0.028(9)
C52 0.018(9) 0.054(7) 0.078(9) 0.031(6) 0.015(8) 0.020(7)
C13 0.055(12) 0.064(8) 0.077(10) 0.026(9) 0.029(11) 0.035(10)
C11 0.037(11) 0.067(7) 0.077(8) 0.038(6) 0.027(10) 0.030(9)
C111 0.056(7) 0.050(11) 0.077(9) 0.037(11) 0.027(7) 0.037(8)
C64 0.047(7) 0.059(12) 0.102(10) 0.048(11) 0.027(6) 0.018(9)
C75 0.029(8) 0.054(8) 0.078(14) 0.041(9) 0.022(9) 0.002(7)
C53 0.023(10) 0.060(9) 0.079(9) 0.031(7) 0.021(9) 0.026(8)
C24 0.059(13) 0.068(12) 0.093(17) 0.043(12) 0.038(11) 0.037(10)
C58 0.031(10) 0.033(9) 0.058(13) 0.013(9) 0.015(9) 0.006(7)
C115 0.055(8) 0.037(10) 0.083(8) 0.040(10) 0.028(7) 0.025(9)
N02J 0.040(8) 0.082(10) 0.18(2) 0.075(13) 0.037(11) 0.030(7)
C15 0.041(8) 0.081(9) 0.059(12) 0.030(8) 0.020(7) 0.039(7)
C99 0.028(10) 0.052(11) 0.085(15) 0.031(10) 0.018(9) 0.016(8)
C123 0.053(9) 0.067(8) 0.054(12) 0.040(8) 0.022(8) 0.035(7)
C119 0.037(7) 0.073(8) 0.100(14) 0.041(9) 0.031(7) 0.031(6)
C73 0.040(7) 0.060(7) 0.074(13) 0.047(8) 0.034(7) 0.028(6)
C67 0.043(7) 0.053(11) 0.094(10) 0.049(10) 0.028(7) 0.034(9)
C125 0.036(11) 0.077(12) 0.065(10) 0.029(8) 0.014(8) 0.034(10)
C54 0.023(10) 0.054(7) 0.078(9) 0.031(7) 0.022(8) 0.023(8)
C59 0.059(12) 0.047(11) 0.071(15) 0.025(10) 0.027(10) 0.024(9)
C122 0.049(8) 0.062(8) 0.066(12) 0.041(8) 0.028(7) 0.030(6)
C124 0.050(9) 0.079(10) 0.063(12) 0.035(8) 0.026(6) 0.034(7)
C61 0.029(10) 0.034(10) 0.095(16) 0.026(10) 0.020(10) 0.001(8)
C17 0.053(8) 0.084(8) 0.091(14) 0.054(8) 0.031(8) 0.039(7)
C12 0.048(12) 0.072(8) 0.081(8) 0.040(7) 0.039(10) 0.048(10)
C6 0.050(8) 0.043(11) 0.081(8) 0.020(9) 0.026(7) 0.021(9)
C23 0.052(12) 0.059(11) 0.082(16) 0.034(11) 0.030(10) 0.033(10)
C120 0.032(7) 0.068(7) 0.105(14) 0.052(8) 0.035(7) 0.027(6)
C28 0.069(11) 0.067(12) 0.082(10) 0.027(9) 0.021(8) 0.040(10)
C5 0.059(8) 0.076(14) 0.062(10) 0.035(11) 0.031(7) 0.033(10)
C126 0.067(14) 0.077(13) 0.058(11) 0.030(9) 0.017(9) 0.033(11)
C117 0.053(12) 0.066(9) 0.078(10) 0.039(9) 0.022(9) 0.036(9)
C19 0.043(8) 0.084(9) 0.095(14) 0.047(8) 0.024(8) 0.039(7)
C57 0.033(10) 0.048(10) 0.079(15) 0.031(10) 0.020(9) 0.018(8)
C25 0.043(11) 0.043(11) 0.065(14) 0.014(10) 0.011(9) 0.017(9)
C14 0.048(10) 0.118(16) 0.087(11) 0.056(11) 0.036(10) 0.053(11)
C7 0.058(9) 0.066(8) 0.091(15) 0.033(9) 0.031(9) 0.035(9)
C71 0.034(7) 0.067(7) 0.101(15) 0.054(9) 0.036(8) 0.024(6)
C118 0.046(8) 0.063(8) 0.071(12) 0.041(8) 0.028(7) 0.030(7)
C55 0.048(11) 0.069(9) 0.080(10) 0.032(8) 0.031(9) 0.026(7)
C16 0.054(9) 0.078(8) 0.072(13) 0.035(8) 0.023(8) 0.036(7)
C60 0.034(10) 0.035(9) 0.083(14) 0.026(10) 0.014(9) 0.008(8)
C110 0.053(8) 0.049(8) 0.099(15) 0.036(9) 0.026(9) 0.033(8)
O37 0.130(15) 0.076(9) 0.19(2) 0.061(11) 0.057(14) 0.058(10)
C101 0.038(11) 0.055(12) 0.093(16) 0.037(11) 0.030(10) 0.024(9)
C18 0.061(9) 0.087(9) 0.109(16) 0.036(9) 0.029(9) 0.044(7)
C63 0.042(7) 0.040(10) 0.098(10) 0.040(10) 0.024(7) 0.022(8)
C74 0.040(7) 0.067(8) 0.081(13) 0.052(9) 0.037(8) 0.020(6)
C69 0.044(11) 0.071(9) 0.101(12) 0.047(10) 0.030(10) 0.022(8)
C102 0.036(10) 0.071(12) 0.056(13) 0.030(10) 0.015(9) 0.028(8)
C100 0.022(9) 0.051(10) 0.090(14) 0.037(9) 0.019(9) 0.015(8)
C121 0.042(7) 0.065(8) 0.104(14) 0.045(8) 0.036(7) 0.028(6)
C21 0.061(10) 0.086(11) 0.076(14) 0.036(8) 0.029(8) 0.035(8)
C72 0.041(7) 0.071(7) 0.080(14) 0.044(8) 0.032(8) 0.031(6)
C62 0.059(9) 0.043(10) 0.094(11) 0.038(9) 0.022(8) 0.014(7)
C153 0.054(8) 0.061(10) 0.18(2) 0.069(14) 0.058(13) 0.036(7)
C56 0.037(10) 0.034(9) 0.083(14) 0.021(9) 0.023(9) 0.009(8)
C92 0.051(10) 0.074(14) 0.14(2) 0.062(16) 0.041(14) 0.019(11)
C130 0.073(12) 0.079(12) 0.101(17) 0.052(13) 0.033(12) 0.047(12)
C22 0.037(10) 0.078(12) 0.086(15) 0.041(11) 0.025(10) 0.035(9)
C70 0.043(7) 0.061(7) 0.097(14) 0.047(8) 0.035(8) 0.018(6)
C141 0.062(13) 0.111(15) 0.083(14) 0.037(11) 0.015(9) 0.043(11)
C140 0.061(12) 0.073(12) 0.092(13) 0.052(10) 0.023(8) 0.032(9)
C68 0.043(9) 0.058(12) 0.101(10) 0.046(12) 0.023(7) 0.017(10)
C34 0.051(13) 0.117(17) 0.090(14) 0.051(14) 0.040(12) 0.053(13)
C76 0.034(8) 0.082(13) 0.084(12) 0.046(11) 0.019(9) 0.016(8)
N1 0.092(15) 0.077(11) 0.128(19) 0.062(13) 0.000(14) 0.020(11)
C26 0.088(15) 0.072(13) 0.095(17) 0.044(12) 0.047(12) 0.056(12)
C20 0.049(8) 0.076(10) 0.064(13) 0.031(9) 0.027(8) 0.037(7)
C39 0.091(18) 0.120(16) 0.077(15) 0.045(12) 0.039(13) 0.058(15)
C1AA 0.059(12) 0.104(14) 0.11(2) 0.051(16) 0.036(14) 0.031(12)
C27 0.080(16) 0.130(18) 0.11(2) 0.076(16) 0.050(13) 0.083(15)
C44 0.098(16) 0.054(13) 0.092(12) 0.023(10) 0.023(10) 0.048(12)
C87 0.082(15) 0.077(12) 0.116(19) 0.037(15) 0.053(15) 0.009(12)
C128 0.11(2) 0.16(2) 0.081(15) 0.042(13) -0.001(13) 0.071(19)
C29 0.078(13) 0.084(12) 0.108(18) 0.039(13) 0.054(14) 0.041(13)
C135 0.088(16) 0.080(15) 0.100(15) 0.061(15) 0.025(14) 0.042(13)
C2AA 0.052(13) 0.117(16) 0.18(3) 0.058(19) 0.056(17) 0.048(12)
C127 0.085(16) 0.15(2) 0.058(12) 0.047(12) 0.024(10) 0.076(16)
C131 0.117(19) 0.093(13) 0.18(2) 0.094(16) 0.067(17) 0.082(15)
C77 0.057(12) 0.064(12) 0.104(17) 0.018(11) 0.033(11) 0.006(9)
C88 0.114(17) 0.086(16) 0.13(2) 0.055(17) 0.074(16) 0.038(13)
C83 0.102(16) 0.046(13) 0.15(2) 0.034(15) 0.001(13) -0.010(11)
C129 0.19(3) 0.18(3) 0.079(18) 0.041(19) -0.009(18) 0.12(3)
C93 0.059(16) 0.15(2) 0.17(2) 0.11(2) 0.029(17) -0.026(17)
C156 0.075(15) 0.081(14) 0.22(3) 0.052(19) 0.075(19) 0.050(12)
C142 0.11(2) 0.112(18) 0.135(19) 0.064(15) -0.008(14) 0.047(16)
C82 0.069(12) 0.072(13) 0.142(19) 0.068(14) 0.022(11) 0.005(9)
C0AA 0.055(11) 0.068(11) 0.12(2) 0.033(14) 0.036(13) 0.018(9)
C78 0.074(16) 0.083(16) 0.101(18) 0.025(12) 0.011(13) 0.007(12)
C132 0.12(2) 0.13(2) 0.19(2) 0.10(2) 0.05(2) 0.08(2)
C157 0.089(16) 0.078(11) 0.27(3) 0.103(18) 0.11(2) 0.058(13)
C45 0.135(19) 0.081(17) 0.081(14) 0.001(12) 0.031(11) 0.048(16)
C155 0.053(14) 0.106(13) 0.25(4) 0.07(2) 0.02(2) 0.005(11)
C154 0.063(17) 0.139(18) 0.26(4) 0.09(2) 0.05(2) 0.074(16)
C143 0.12(2) 0.19(3) 0.092(19) 0.049(17) 0.016(14) 0.02(2)
C84 0.081(15) 0.073(16) 0.22(3) 0.063(19) 0.021(15) 0.006(11)
C30 0.108(17) 0.11(2) 0.31(5) 0.07(3) 0.13(2) 0.065(19)
C46 0.16(3) 0.19(3) 0.11(2) -0.003(18) 0.059(18) 0.10(3)
C90 0.15(2) 0.18(3) 0.24(4) 0.09(3) 0.07(2) -0.02(3)
C91 0.12(2) 0.15(3) 0.33(5) 0.13(3) 0.07(3) 0.01(2)
C48 0.20(4) 0.59(10) 0.13(3) 0.06(5) 0.07(3) 0.22(6)
C89 0.16(2) 0.12(2) 0.17(3) 0.05(2) 0.10(2) 0.00(2)
C133 0.24(4) 0.22(4) 0.18(3) 0.10(3) 0.06(3) 0.17(4)
C47 0.21(4) 0.46(7) 0.16(4) 0.12(5) 0.12(3) 0.22(5)
N2 0.16(2) 0.064(11) 0.28(3) 0.062(17) 0.01(2) 0.051(14)
C151 0.27(3) 0.17(3) 0.29(5) 0.04(3) -0.01(3) 0.18(3)
C150 0.19(2) 0.114(18) 0.39(5) 0.12(3) 0.02(3) 0.10(2)
C152 0.34(5) 0.067(14) 0.39(6) 0.07(2) -0.04(4) 0.04(2)
C85 0.11(2) 0.09(2) 0.24(3) 0.04(2) -0.003(18) 0.008(15)
C86 0.18(4) 0.24(5) 0.23(5) 0.07(4) -0.03(3) -0.11(3)
C134 0.49(8) 0.36(6) 0.25(4) 0.19(5) 0.15(5) 0.36(7)
C144 0.17(4) 0.28(5) 0.19(3) 0.14(3) -0.06(3) -0.03(3)
C36 0.19(4) 0.33(4) 0.33(6) 0.27(5) 0.09(4) 0.09(3)
C35 0.11(2) 0.25(4) 0.14(2) 0.13(3) 0.09(2) 0.12(3)

loop_
_atom_type_symbol
_atom_type_description
_atom_type_scat_dispersion_real
_atom_type_scat_dispersion_imag
_atom_type_scat_source
C C 0.0033 0.0016 'International Tables Vol C Tables 4.2.6.8 and 6.1.1.4'
H H 0.0000 0.0000 'International Tables Vol C Tables 4.2.6.8 and 6.1.1.4'
N N 0.0061 0.0033 'International Tables Vol C Tables 4.2.6.8 and 6.1.1.4'
O O 0.0106 0.0060 'International Tables Vol C Tables 4.2.6.8 and 6.1.1.4'
Cu Cu 0.3201 1.2651 'International Tables Vol C Tables 4.2.6.8 and 6.1.1.4'
Br Br -0.2901 2.4595 'International Tables Vol C Tables 4.2.6.8 and 6.1.1.4'

loop_
_geom_angle_atom_site_label_1
_geom_angle_atom_site_label_2
_geom_angle_atom_site_label_3
_geom_angle
_geom_angle_site_symmetry_1
_geom_angle_site_symmetry_3
_geom_angle_publ_flag
O14 Cu9 O29 93.1(5) . 2_666 ?
O14 Cu9 O41 95.5(5) . . ?
O29 Cu9 O41 95.9(5) 2_666 . ?
O28 Cu9 O14 174.9(5) 2_666 . ?
O28 Cu9 O29 88.3(5) 2_666 2_666 ?
O28 Cu9 O15 88.8(5) 2_666 . ?
O28 Cu9 O41 89.3(5) 2_666 . ?
O15 Cu9 O14 89.4(5) . . ?
O15 Cu9 O29 174.6(5) . 2_666 ?
O15 Cu9 O41 88.5(5) . . ?
O14 Cu4 Br4 101.4(4) . . ?
O14 Cu4 O5 94.9(5) . . ?
O14 Cu4 O13 86.9(5) . . ?
O5 Cu4 Br4 101.9(4) . . ?
O5 Cu4 O13 170.1(5) . . ?
O13 Cu4 Br4 87.2(4) . . ?
O6 Cu4 Br4 89.1(4) . . ?
O6 Cu4 O14 168.8(5) . . ?
O6 Cu4 O5 86.7(5) . . ?
O6 Cu4 O13 89.7(5) . . ?
O29 Cu3 O30 86.7(5) 2_666 2_666 ?
O29 Cu3 O5 95.9(6) 2_666 . ?
O29 Cu3 O4 172.2(6) 2_666 . ?
O29 Cu3 N3 98.0(5) 2_666 . ?
O30 Cu3 O5 170.4(5) 2_666 . ?
O30 Cu3 N3 96.1(4) 2_666 . ?
O5 Cu3 N3 92.7(5) . . ?
O4 Cu3 O30 88.8(5) . 2_666 ?
O4 Cu3 O5 87.5(6) . . ?
O4 Cu3 N3 88.8(5) . . ?
O20 Cu11 Br5 99.4(4) . . ?
O20 Cu11 O32 95.4(6) . . ?
O20 Cu11 O21 86.1(6) . . ?
O20 Cu11 O33 171.0(5) . . ?
O32 Cu11 Br5 101.4(4) . . ?
O32 Cu11 O21 169.6(5) . . ?
O32 Cu11 O33 86.9(6) . . ?
O21 Cu11 Br5 88.6(4) . . ?
O21 Cu11 O33 90.2(6) . . ?
O33 Cu11 Br5 88.6(4) . . ?
O1 Cu1 O20 172.2(5) . 2_666 ?
O1 Cu1 O2 88.7(6) . . ?
O1 Cu1 O19 88.8(6) . 2_666 ?
O1 Cu1 N1 91.5(6) . . ?
O20 Cu1 O19 86.7(6) 2_666 2_666 ?
O20 Cu1 N1 94.8(6) 2_666 . ?
O2 Cu1 O20 95.2(6) . 2_666 ?
O2 Cu1 O19 173.4(5) . 2_666 ?
O2 Cu1 N1 95.8(6) . . ?
O19 Cu1 N1 90.4(6) 2_666 . ?
O27 Cu10 O1AA 93.7(8) . . ?
O16 Cu10 O27 89.4(5) 2_666 . ?
O16 Cu10 O26 175.8(5) 2_666 . ?
O16 Cu10 O1AA 91.4(8) 2_666 . ?
O17 Cu10 O27 174.9(5) 2_666 . ?
O17 Cu10 O16 86.1(5) 2_666 2_666 ?
O17 Cu10 O26 97.0(5) 2_666 . ?
O17 Cu10 O1AA 84.1(8) 2_666 . ?
O26 Cu10 O27 87.4(5) . . ?
O26 Cu10 O1AA 86.0(8) . . ?
O11 Cu7 O26 96.0(5) . . ?
O11 Cu7 O25 175.8(6) . . ?
O11 Cu7 O10 87.8(5) . . ?
O26 Cu7 O25 86.5(5) . . ?
O26 Cu7 O10 173.4(6) . . ?
O25 Cu7 O10 89.4(5) . . ?
O31 Cu2 O3 90.9(6) . 2_666 ?
O31 Cu2 O32 87.6(6) . . ?
O31 Cu2 O2 173.8(5) . 2_666 ?
O31 Cu2 O37 89.1(6) . . ?
O3 Cu2 O37 91.4(6) 2_666 . ?
O32 Cu2 O3 174.4(5) . 2_666 ?
O32 Cu2 O37 94.0(6) . . ?
O2 Cu2 O3 87.1(6) 2_666 2_666 ?
O2 Cu2 O32 93.9(6) 2_666 . ?
O2 Cu2 O37 96.8(6) 2_666 . ?
O11 Cu8 O18 177.8(6) . 2_666 ?
O11 Cu8 O17 95.6(5) . 2_666 ?
O11 Cu8 O12 89.2(5) . . ?
O11 Cu8 O40 90.3(9) . . ?
O18 Cu8 O17 85.9(5) 2_666 2_666 ?
O18 Cu8 O40 88.0(8) 2_666 . ?
O17 Cu8 O40 95.0(8) 2_666 . ?
O12 Cu8 O18 89.3(5) . 2_666 ?
O12 Cu8 O17 174.9(5) . 2_666 ?
O12 Cu8 O40 83.1(8) . . ?
O35 Cu6 O9 177.4(5) . . ?
O35 Cu6 O36 86.6(5) . . ?
O35 Cu6 O8 96.8(5) . . ?
O35 Cu6 O39 86.2(8) . . ?
O9 Cu6 O39 93.7(8) . . ?
O36 Cu6 O9 90.8(5) . . ?
O36 Cu6 O39 89.4(9) . . ?
O8 Cu6 O9 85.9(5) . . ?
O8 Cu6 O36 176.6(6) . . ?
O8 Cu6 O39 90.1(9) . . ?
O7 Cu5 O24 90.1(5) . . ?
O7 Cu5 O23 177.1(6) . . ?
O7 Cu5 O38 86.9(7) . . ?
O24 Cu5 O38 85.8(7) . . ?
O23 Cu5 O24 87.0(5) . . ?
O23 Cu5 O38 92.4(7) . . ?
O8 Cu5 O7 86.9(6) . . ?
O8 Cu5 O24 176.9(5) . . ?
O8 Cu5 O23 96.0(5) . . ?
O8 Cu5 O38 94.6(8) . . ?
O35 Cu12 O23 95.1(5) . . ?
O35 Cu12 O22 176.5(5) . . ?
O35 Cu12 O34 87.3(5) . . ?
O35 Cu12 O42 92.1(8) . . ?
O23 Cu12 O22 87.5(5) . . ?
O23 Cu12 O42 86.3(9) . . ?
O22 Cu12 O42 85.7(8) . . ?
O34 Cu12 O23 176.9(5) . . ?
O34 Cu12 O22 90.0(5) . . ?
O34 Cu12 O42 91.7(8) . . ?
Cu4 O14 Cu9 146.8(6) . . ?
C50 O14 Cu9 105.2(12) . . ?
C50 O14 Cu4 107.9(11) . . ?
Cu3 O29 Cu9 144.4(8) 2_666 2_666 ?
C106 O29 Cu9 103.9(11) . 2_666 ?
C106 O29 Cu3 111.3(11) . 2_666 ?
C1 O1 Cu1 110.4(12) . . ?
C107 O30 Cu3 109.6(10) . 2_666 ?
Cu11 O20 Cu1 143.6(7) . 2_666 ?
C65 O20 Cu11 109.2(13) . . ?
C65 O20 Cu1 106.6(13) . 2_666 ?
Cu4 O5 Cu3 144.1(8) . . ?
C10 O5 Cu4 108.6(12) . . ?
C10 O5 Cu3 107.0(11) . . ?
C49 O13 Cu4 110.6(12) . . ?
C105 O28 Cu9 109.5(11) . 2_666 ?
C99 O27 Cu10 108.8(10) . . ?
C112 O31 Cu2 109.5(11) . . ?
C3 O3 Cu2 111.7(12) . 2_666 ?
C51 O15 Cu9 106.9(11) . . ?
C16 O7 Cu5 113.9(11) . . ?
C11 O6 Cu4 111.1(12) . . ?
Cu7 O11 Cu8 144.9(7) . . ?
C24 O11 Cu7 108.3(12) . . ?
C24 O11 Cu8 106.2(11) . . ?
Cu2 O32 Cu11 145.8(8) . . ?
C113 O32 Cu11 107.2(12) . . ?
C113 O32 Cu2 106.9(12) . . ?
C57 O16 Cu10 109.4(11) . 2_666 ?
Cu6 O35 Cu12 143.8(6) . . ?
C120 O35 Cu6 109.7(12) . . ?
C120 O35 Cu12 106.1(11) . . ?
C66 O21 Cu11 111.9(13) . . ?
C59 O18 Cu8 111.0(10) . 2_666 ?
Cu10 O17 Cu8 142.8(7) 2_666 2_666 ?
C58 O17 Cu10 109.3(10) . 2_666 ?
C58 O17 Cu8 107.8(10) . 2_666 ?
Cu7 O26 Cu10 143.7(7) . . ?
C98 O26 Cu10 109.1(11) . . ?
C98 O26 Cu7 107.2(12) . . ?
Cu2 O2 Cu1 145.0(8) 2_666 . ?
C2 O2 Cu1 105.3(12) . . ?
C2 O2 Cu2 108.5(12) . 2_666 ?
C97 O25 Cu7 108.4(11) . . ?
C9 O4 Cu3 108.3(11) . . ?
C114 O33 Cu11 109.9(12) . . ?
C73 O24 Cu5 109.4(10) . . ?
Cu5 O23 Cu12 144.6(8) . . ?
C72 O23 Cu5 108.2(10) . . ?
C72 O23 Cu12 106.8(10) . . ?
C71 O22 Cu12 107.6(11) . . ?
C119 O34 Cu12 108.6(10) . . ?
C25 O12 Cu8 106.8(10) . . ?
C23 O10 Cu7 107.5(11) . . ?
C18 O9 Cu6 112.8(14) . . ?
C64 O19 Cu1 109.3(12) . 2_666 ?
C121 O36 Cu6 108.9(12) . . ?
Cu5 O8 Cu6 143.6(7) . . ?
C17 O8 Cu6 106.8(11) . . ?
C17 O8 Cu5 109.3(11) . . ?
O29 C106 C107 115.7(18) . . ?
O29 C106 C105 124.2(16) . . ?
C105 C106 C107 120.0(19) . . ?
C153 O41 Cu9 116.8(11) . . ?
O15 C51 C52 122.8(18) . . ?
C50 C51 O15 119.5(16) . . ?
C50 C51 C52 117.7(19) . . ?
O2 C2 C3 119.6(19) . . ?
O2 C2 C1 121.8(19) . . ?
C1 C2 C3 119(2) . . ?
C51 C50 O14 117.9(17) . . ?
C49 C50 O14 117.4(18) . . ?
C49 C50 C51 124.4(17) . . ?
O5 C10 C9 121(2) . . ?
O5 C10 C11 120.5(18) . . ?
C11 C10 C9 119(2) . . ?
O30 C107 C106 116.0(17) . . ?
O30 C107 C108 127.3(15) . . ?
C108 C107 C106 116.6(18) . . ?
O4 C9 C10 114.8(19) . . ?
C8 C9 O4 125.3(18) . . ?
C8 C9 C10 120(2) . . ?
O13 C49 C50 117.1(17) . . ?
O13 C49 C54 126.4(19) . . ?
C50 C49 C54 116.4(19) . . ?
C66 C65 O20 119(2) . . ?
C64 C65 O20 120(2) . . ?
C64 C65 C66 120(2) . . ?
C105 C104 C103 118.7(15) . . ?
C109 C104 C105 116.6(18) . . ?
C109 C104 C103 124.2(18) . . ?
C9 C8 C13 123.3(19) . . ?
C9 C8 C7 121(2) . . ?
C13 C8 C7 116(2) . . ?
O28 C105 C104 123.2(17) . . ?
C106 C105 O28 113.9(17) . . ?
C106 C105 C104 122.0(16) . . ?
O32 C113 C112 119(2) . . ?
C114 C113 O32 122.1(18) . . ?
C114 C113 C112 119(2) . . ?
O31 C112 C113 116.2(18) . . ?
O31 C112 C111 125.2(18) . . ?
C113 C112 C111 119(2) . . ?
C0AA N3 Cu3 122.7(12) . . ?
C157 N3 Cu3 118.1(13) . . ?
C157 N3 C0AA 119.1(19) . . ?
C113 C114 O33 113.8(19) . . ?
C113 C114 C115 124(2) . . ?
C115 C114 O33 122(2) . . ?
C65 C66 O21 113.2(18) . . ?
C67 C66 O21 124(2) . . ?
C67 C66 C65 123(2) . . ?
C104 C109 H109 118.2 . . ?
C108 C109 C104 123.7(18) . . ?
C108 C109 H109 118.2 . . ?
O3 C3 C2 112.3(19) . . ?
C4 C3 O3 128.0(18) . . ?
C4 C3 C2 120(2) . . ?
C107 C108 C110 117.0(18) . . ?
C109 C108 C107 120.5(16) . . ?
C109 C108 C110 122.2(18) . . ?
O25 C97 C102 121.2(18) . . ?
C98 C97 O25 116.5(16) . . ?
C98 C97 C102 121.8(18) . . ?
C111 C116 H116 118.1 . . ?
C115 C116 H116 118.1 . . ?
C115 C116 C111 124(2) . . ?
C104 C103 H103 106.7 . . ?
C104 C103 C125 112.3(14) . . ?
C104 C103 C100 111.9(14) . . ?
C125 C103 H103 106.7 . . ?
C100 C103 H103 106.7 . . ?
C100 C103 C125 112.1(16) . . ?
O26 C98 C99 116.9(18) . . ?
C97 C98 O26 121.2(17) . . ?
C97 C98 C99 121.6(17) . . ?
C3 C4 C5 121.9(19) . . ?
C3 C4 C7 117.5(19) . . ?
C5 C4 C7 120.3(19) . . ?
O1 C1 C2 113.2(19) . . ?
O1 C1 C6 126.8(19) . . ?
C6 C1 C2 120.0(19) . . ?
C51 C52 C55 116.8(19) . . ?
C53 C52 C51 115.5(19) . . ?
C53 C52 C55 127.6(17) . . ?
C8 C13 H13 121.4 . . ?
C8 C13 C12 117(2) . . ?
C12 C13 H13 121.4 . . ?
C10 C11 O6 113.1(19) . . ?
C10 C11 C12 119.9(18) . . ?
C12 C11 O6 127.0(19) . . ?
C112 C111 C110 119.1(19) . . ?
C116 C111 C112 118.1(18) . . ?
C116 C111 C110 122.4(19) . . ?
C65 C64 O19 115.3(19) . . ?
C65 C64 C63 121(2) . . ?
C63 C64 O19 124(2) . . ?
C74 C75 H75 118.1 . . ?
C74 C75 C70 123.7(18) . . ?
C70 C75 H75 118.1 . . ?
C52 C53 H53 116.5 . . ?
C54 C53 C52 127.0(19) . . ?
C54 C53 H53 116.5 . . ?
O11 C24 C23 118.8(16) . . ?
O11 C24 C25 119.0(19) . . ?
C23 C24 C25 122.1(19) . . ?
O17 C58 C59 120.5(16) . . ?
O17 C58 C57 117.7(15) . . ?
C57 C58 C59 121.7(18) . . ?
C114 C115 C117 122.7(18) . . ?
C116 C115 C114 116(2) . . ?
C116 C115 C117 121(2) . . ?
C153 N02J C155 116.5(17) . . ?
C153 N02J C154 125.3(17) . . ?
C155 N02J C154 118.2(19) . . ?
C16 C15 C14 117.5(19) . . ?
C16 C15 C20 121.0(18) . . ?
C20 C15 C14 121.3(18) . . ?
O27 C99 C98 117.6(16) . . ?
O27 C99 C100 125.1(16) . . ?
C100 C99 C98 117.4(19) . . ?
C122 C123 H123 117.8 . . ?
C122 C123 C118 124.4(17) . . ?
C118 C123 H123 117.8 . . ?
O34 C119 C118 121.3(17) . . ?
C120 C119 O34 115.7(16) . . ?
C120 C119 C118 123(2) . . ?
O24 C73 C74 124.2(15) . . ?
O24 C73 C72 117.4(17) . . ?
C72 C73 C74 118.2(17) . . ?
C66 C67 C69 124(2) . . ?
C66 C67 C68 114(2) . . ?
C68 C67 C69 122.1(19) . . ?
C103 C125 H12A 108.4 . . ?
C103 C125 H12B 108.4 . . ?
H12A C125 H12B 107.4 . . ?
C126 C125 C103 115.7(15) . . ?
C126 C125 H12A 108.4 . . ?
C126 C125 H12B 108.4 . . ?
C49 C54 C76 116.9(19) . . ?
C53 C54 C49 119(2) . . ?
C53 C54 C76 124.2(18) . . ?
O18 C59 C58 114.8(17) . . ?
C60 C59 O18 124.1(16) . . ?
C60 C59 C58 121.1(18) . . ?
C123 C122 C124 121.3(16) . . ?
C123 C122 C121 119.3(19) . . ?
C121 C122 C124 118.9(16) . . ?
C122 C124 H124 106.0 . . ?
C102 C124 C122 111.5(16) . . ?
C102 C124 H124 106.0 . . ?
C140 C124 C122 109.9(15) . . ?
C140 C124 H124 106.0 . . ?
C140 C124 C102 116.8(16) . . ?
C60 C61 H61 119.0 . . ?
C60 C61 C56 122.1(18) . . ?
C56 C61 H61 119.0 . . ?
O8 C17 C16 116.5(19) . . ?
C18 C17 O8 120.0(17) . . ?
C18 C17 C16 123(2) . . ?
C13 C12 C11 121(2) . . ?
C13 C12 C14 121(2) . . ?
C11 C12 C14 118.5(18) . . ?
C1 C6 C28 119.4(18) . . ?
C1 C6 C5 120(2) . . ?
C5 C6 C28 120(2) . . ?
O10 C23 C24 117.5(17) . . ?
O10 C23 C22 123.9(18) . . ?
C22 C23 C24 118.5(17) . . ?
O35 C120 C119 122.1(19) . . ?
O35 C120 C121 116.2(16) . . ?
C119 C120 C121 121.7(17) . . ?
C6 C28 H28 107.0 . . ?
C6 C28 C26 105.2(16) . . ?
C26 C28 H28 107.0 . . ?
C44 C28 C6 115.1(17) . . ?
C44 C28 H28 107.0 . . ?
C44 C28 C26 115.1(19) . . ?
C4 C5 C6 119(2) . . ?
C4 C5 H5 120.4 . . ?
C6 C5 H5 120.4 . . ?
C125 C126 H12C 109.4 . . ?
C125 C126 H12D 109.4 . . ?
C125 C126 C127 111.3(16) . . ?
H12C C126 H12D 108.0 . . ?
C127 C126 H12C 109.4 . . ?
C127 C126 H12D 109.4 . . ?
C115 C117 H117 104.6 . . ?
C115 C117 C135 115.3(17) . . ?
C118 C117 C115 111.3(15) . . ?
C118 C117 H117 104.6 . . ?
C118 C117 C135 115.1(18) . . ?
C135 C117 H117 104.6 . . ?
C18 C19 C21 117.7(18) . . ?
C18 C19 C20 123(2) . . ?
C20 C19 C21 119.2(18) . . ?
O16 C57 C58 117.5(17) . . ?
O16 C57 C56 124.0(16) . . ?
C58 C57 C56 118.3(16) . . ?
O12 C25 C24 118.3(17) . . ?
O12 C25 C26 123.6(17) . . ?
C26 C25 C24 118(2) . . ?
C15 C14 C12 110.4(15) . . ?
C15 C14 H14 104.1 . . ?
C12 C14 H14 104.1 . . ?
C34 C14 C15 116.7(18) . . ?
C34 C14 C12 115.7(17) . . ?
C34 C14 H14 104.1 . . ?
C8 C7 H7 104.6 . . ?
C4 C7 C8 110.9(14) . . ?
C4 C7 H7 104.6 . . ?
C29 C7 C8 118.6(18) . . ?
C29 C7 C4 112.1(17) . . ?
C29 C7 H7 104.6 . . ?
O22 C71 C72 120.3(18) . . ?
O22 C71 C70 121.7(16) . . ?
C72 C71 C70 117.9(17) . . ?
C123 C118 C117 122.3(16) . . ?
C119 C118 C123 113.9(16) . . ?
C119 C118 C117 123.5(18) . . ?
C52 C55 H55 107.0 . . ?
C52 C55 C56 112.6(15) . . ?
C52 C55 C77 112.9(17) . . ?
C56 C55 H55 107.0 . . ?
C56 C55 C77 109.9(15) . . ?
C77 C55 H55 107.0 . . ?
O7 C16 C17 113.3(18) . . ?
C15 C16 O7 131.3(18) . . ?
C15 C16 C17 115(2) . . ?
C59 C60 C61 117.6(16) . . ?
C59 C60 C62 120.2(17) . . ?
C61 C60 C62 122.0(18) . . ?
C108 C110 C111 113.1(13) . . ?
C108 C110 H110 104.9 . . ?
C108 C110 C130 113.6(16) . . ?
C111 C110 H110 104.9 . . ?
C130 C110 C111 114.3(17) . . ?
C130 C110 H110 104.9 . . ?
C150 O37 Cu2 116.7(16) . . ?
C102 C101 H101 119.2 . . ?
C100 C101 H101 119.2 . . ?
C100 C101 C102 121.7(17) . . ?
O9 C18 C17 114.4(19) . . ?
O9 C18 C19 130(2) . . ?
C19 C18 C17 116(2) . . ?
C64 C63 C62 119(2) . . ?
C68 C63 C64 115(2) . . ?
C68 C63 C62 126.3(19) . . ?
C75 C74 C73 117.8(16) . . ?
C75 C74 C76 125.6(18) . . ?
C73 C74 C76 116.4(16) . . ?
C67 C69 H69 105.6 . . ?
C67 C69 C70 107.1(16) . . ?
C67 C69 C87 116.9(19) . . ?
C70 C69 H69 105.6 . . ?
C87 C69 H69 105.6 . . ?
C87 C69 C70 115.2(17) . . ?
C97 C102 C124 120.7(16) . . ?
C101 C102 C97 116.2(18) . . ?
C101 C102 C124 122.7(16) . . ?
C99 C100 C103 118.0(17) . . ?
C101 C100 C103 121.0(15) . . ?
C101 C100 C99 120.7(17) . . ?
O36 C121 C122 123.8(19) . . ?
O36 C121 C120 118.4(16) . . ?
C120 C121 C122 117.6(17) . . ?
C19 C21 H21 105.8 . . ?
C22 C21 C19 110.1(17) . . ?
C22 C21 H21 105.8 . . ?
C39 C21 C19 113.5(18) . . ?
C39 C21 H21 105.8 . . ?
C39 C21 C22 115.0(18) . . ?
C73 C72 O23 117.7(16) . . ?
C71 C72 O23 117.7(16) . . ?
C71 C72 C73 124.6(19) . . ?
C60 C62 H62 105.7 . . ?
C63 C62 C60 110.0(15) . . ?
C63 C62 H62 105.7 . . ?
C82 C62 C60 114.6(16) . . ?
C82 C62 C63 114.2(17) . . ?
C82 C62 H62 105.7 . . ?
O41 C153 N02J 121.5(17) . . ?
O41 C153 H153 119.2 . . ?
N02J C153 H153 119.2 . . ?
C61 C56 C55 122.4(18) . . ?
C57 C56 C61 118.9(16) . . ?
C57 C56 C55 117.7(15) . . ?
H92A C92 H92B 107.7 . . ?
C76 C92 H92A 108.9 . . ?
C76 C92 H92B 108.9 . . ?
C93 C92 H92A 108.9 . . ?
C93 C92 H92B 108.9 . . ?
C93 C92 C76 113.3(19) . . ?
C110 C130 H13A 109.1 . . ?
C110 C130 H13B 109.1 . . ?
C110 C130 C131 112.7(16) . . ?
H13A C130 H13B 107.8 . . ?
C131 C130 H13A 109.1 . . ?
C131 C130 H13B 109.1 . . ?
C23 C22 C21 119.1(16) . . ?
C23 C22 C27 121.0(19) . . ?
C27 C22 C21 119.8(17) . . ?
C75 C70 C71 117.7(17) . . ?
C75 C70 C69 120.8(18) . . ?
C71 C70 C69 121.3(16) . . ?
H14A C141 H14B 107.9 . . ?
C140 C141 H14A 109.1 . . ?
C140 C141 H14B 109.1 . . ?
C140 C141 C142 112.4(17) . . ?
C142 C141 H14A 109.1 . . ?
C142 C141 H14B 109.1 . . ?
C124 C140 C141 110.4(15) . . ?
C124 C140 H14C 109.6 . . ?
C124 C140 H14D 109.6 . . ?
C141 C140 H14C 109.6 . . ?
C141 C140 H14D 109.6 . . ?
H14C C140 H14D 108.1 . . ?
C67 C68 C63 128(2) . . ?
C67 C68 H68 116.1 . . ?
C63 C68 H68 116.1 . . ?
C14 C34 H34A 107.1 . . ?
C14 C34 H34B 107.1 . . ?
C14 C34 C35 121(2) . . ?
H34A C34 H34B 106.8 . . ?
C35 C34 H34A 107.1 . . ?
C35 C34 H34B 107.1 . . ?
C54 C76 C74 111.6(16) . . ?
C54 C76 C92 112.4(17) . . ?
C54 C76 H76 106.7 . . ?
C74 C76 C92 112.3(16) . . ?
C74 C76 H76 106.7 . . ?
C92 C76 H76 106.7 . . ?
C145 N1 Cu1 134(2) . . ?
C145 N1 C149 114(3) . . ?
C149 N1 Cu1 112(2) . . ?
C25 C26 C28 121(2) . . ?
C25 C26 C27 122.9(18) . . ?
C27 C26 C28 116.4(18) . . ?
C15 C20 C19 121.9(19) . . ?
C15 C20 H20 119.1 . . ?
C19 C20 H20 119.1 . . ?
C40' C39 C21 112(3) . . ?
C40 C39 C21 112(3) . . ?
C40 C39 C40' 81(3) . . ?
C2AA C1AA H1AA 118.5 . . ?
C2AA C1AA C0AA 123(2) . . ?
C0AA C1AA H1AA 118.5 . . ?
C22 C27 H27 121.3 . . ?
C26 C27 C22 117.3(19) . . ?
C26 C27 H27 121.3 . . ?
C28 C44 H44A 109.2 . . ?
C28 C44 H44B 109.2 . . ?
H44A C44 H44B 107.9 . . ?
C45 C44 C28 112(2) . . ?
C45 C44 H44A 109.2 . . ?
C45 C44 H44B 109.2 . . ?
C69 C87 H87A 108.8 . . ?
C69 C87 H87B 108.8 . . ?
C69 C87 C88 114(2) . . ?
H87A C87 H87B 107.7 . . ?
C88 C87 H87A 108.8 . . ?
C88 C87 H87B 108.8 . . ?
H12E C128 H12F 107.7 . . ?
C127 C128 H12E 108.8 . . ?
C127 C128 H12F 108.8 . . ?
C129 C128 H12E 108.8 . . ?
C129 C128 H12F 108.8 . . ?
C129 C128 C127 114(2) . . ?
C7 C29 H29A 108.8 . . ?
C7 C29 H29B 108.8 . . ?
C7 C29 C30 114(2) . . ?
H29A C29 H29B 107.7 . . ?
C30 C29 H29A 108.8 . . ?
C30 C29 H29B 108.8 . . ?
C117 C135 C137 110(3) . . ?
C136 C135 C117 118(3) . . ?
C136 C135 C137 88(3) . . ?
C1AA C2AA H2AA 123.7 . . ?
C1AA C2AA C156 113(2) . . ?
C156 C2AA H2AA 123.7 . . ?
C126 C127 H12G 109.2 . . ?
C126 C127 H12H 109.2 . . ?
C128 C127 C126 112.1(17) . . ?
C128 C127 H12G 109.2 . . ?
C128 C127 H12H 109.2 . . ?
H12G C127 H12H 107.9 . . ?
C1S N1S C3S 122(3) . . ?
C1S N1S C2S 125(3) . . ?
C3S N1S C2S 114(3) . . ?
C130 C131 H13C 108.8 . . ?
C130 C131 H13D 108.8 . . ?
C130 C131 C132 113.6(19) . . ?
H13C C131 H13D 107.7 . . ?
C132 C131 H13C 108.8 . . ?
C132 C131 H13D 108.8 . . ?
C78 C77 C55 114(2) . . ?
C87 C88 H88A 108.8 . . ?
C87 C88 H88B 108.8 . . ?
H88A C88 H88B 107.7 . . ?
C89 C88 C87 114(2) . . ?
C89 C88 H88A 108.8 . . ?
C89 C88 H88B 108.8 . . ?
H83A C83 H83B 108.0 . . ?
C82 C83 H83A 109.3 . . ?
C82 C83 H83B 109.3 . . ?
C82 C83 C84 111(2) . . ?
C84 C83 H83A 109.3 . . ?
C84 C83 H83B 109.3 . . ?
C128 C129 H12I 109.5 . . ?
C128 C129 H12J 109.5 . . ?
C128 C129 H12K 109.5 . . ?
H12I C129 H12J 109.5 . . ?
H12I C129 H12K 109.5 . . ?
H12J C129 H12K 109.5 . . ?
C92 C93 H93A 109.5 . . ?
C92 C93 H93B 109.5 . . ?
C92 C93 C94 111(2) . . ?
H93A C93 H93B 108.1 . . ?
C94 C93 H93A 109.5 . . ?
C94 C93 H93B 109.5 . . ?
C2AA C156 H156 118.8 . . ?
C2AA C156 C157 122(2) . . ?
C157 C156 H156 118.8 . . ?
C141 C142 H14E 109.2 . . ?
C141 C142 H14F 109.2 . . ?
H14E C142 H14F 107.9 . . ?
C143 C142 C141 112.2(18) . . ?
C143 C142 H14E 109.2 . . ?
C143 C142 H14F 109.2 . . ?
C62 C82 C83 117.2(18) . . ?
C62 C82 H82A 108.0 . . ?
C62 C82 H82B 108.0 . . ?
C83 C82 H82A 108.0 . . ?
C83 C82 H82B 108.0 . . ?
H82A C82 H82B 107.2 . . ?
N3 C0AA C1AA 121(2) . . ?
N3 C0AA H0AA 119.4 . . ?
C1AA C0AA H0AA 119.4 . . ?
C80 C78 C77 115(3) . . ?
C79 C78 C77 120(5) . . ?
C79 C78 C80 113(5) . . ?
N1S C1S O1S 128(4) . . ?
N1S C1S H1S 115.8 . . ?
O1S C1S H1S 115.8 . . ?
C131 C132 H13E 109.0 . . ?
C131 C132 H13F 109.0 . . ?
H13E C132 H13F 107.8 . . ?
C133 C132 C131 113(2) . . ?
C133 C132 H13E 109.0 . . ?
C133 C132 H13F 109.0 . . ?
N3 C157 C156 121(2) . . ?
N3 C157 H157 119.3 . . ?
C156 C157 H157 119.3 . . ?
C44 C45 H45A 108.8 . . ?
C44 C45 H45B 108.8 . . ?
H45A C45 H45B 107.7 . . ?
C46 C45 C44 114(3) . . ?
C46 C45 H45A 108.8 . . ?
C46 C45 H45B 108.8 . . ?
N02J C155 H15A 109.5 . . ?
N02J C155 H15B 109.5 . . ?
N02J C155 H15C 109.5 . . ?
H15A C155 H15B 109.5 . . ?
H15A C155 H15C 109.5 . . ?
H15B C155 H15C 109.5 . . ?
N02J C154 H15D 109.5 . . ?
N02J C154 H15E 109.5 . . ?
N02J C154 H15F 109.5 . . ?
H15D C154 H15E 109.5 . . ?
H15D C154 H15F 109.5 . . ?
H15E C154 H15F 109.5 . . ?
C142 C143 H14G 108.4 . . ?
C142 C143 H14H 108.4 . . ?
H14G C143 H14H 107.5 . . ?
C144 C143 C142 115(3) . . ?
C144 C143 H14G 108.4 . . ?
C144 C143 H14H 108.4 . . ?
C83 C84 H84A 109.2 . . ?
C83 C84 H84B 109.2 . . ?
C83 C84 C85 112(2) . . ?
H84A C84 H84B 107.9 . . ?
C85 C84 H84A 109.2 . . ?
C85 C84 H84B 109.2 . . ?
C29 C30 H30A 111.6 . . ?
C29 C30 H30B 111.6 . . ?
H30A C30 H30B 109.4 . . ?
C31 C30 C29 101(4) . . ?
C31 C30 H30A 111.6 . . ?
C31 C30 H30B 111.6 . . ?
C45 C46 H46A 105.7 . . ?
C45 C46 H46B 105.7 . . ?
H46A C46 H46B 106.1 . . ?
C47 C46 C45 126(4) . . ?
C47 C46 H46A 105.7 . . ?
C47 C46 H46B 105.7 . . ?
H90A C90 H90B 108.0 . . ?
C91 C90 H90A 109.3 . . ?
C91 C90 H90B 109.3 . . ?
C89 C90 H90A 109.3 . . ?
C89 C90 H90B 109.3 . . ?
C89 C90 C91 112(3) . . ?
N1S C3S H3SA 109.5 . . ?
N1S C3S H3SB 109.5 . . ?
N1S C3S H3SC 109.5 . . ?
H3SA C3S H3SB 109.5 . . ?
H3SA C3S H3SC 109.5 . . ?
H3SB C3S H3SC 109.5 . . ?
N1S C2S H2SA 109.5 . . ?
N1S C2S H2SB 109.5 . . ?
N1S C2S H2SC 109.5 . . ?
H2SA C2S H2SB 109.5 . . ?
H2SA C2S H2SC 109.5 . . ?
H2SB C2S H2SC 109.5 . . ?
C90 C91 H91A 109.5 . . ?
C90 C91 H91B 109.5 . . ?
C90 C91 H91C 109.5 . . ?
H91A C91 H91B 109.5 . . ?
H91A C91 H91C 109.5 . . ?
H91B C91 H91C 109.5 . . ?
H48A C48 H48B 109.5 . . ?
H48A C48 H48C 109.5 . . ?
H48B C48 H48C 109.5 . . ?
C47 C48 H48A 109.5 . . ?
C47 C48 H48B 109.5 . . ?
C47 C48 H48C 109.5 . . ?
C88 C89 C90 116(2) . . ?
C88 C89 H89A 108.4 . . ?
C88 C89 H89B 108.4 . . ?
C90 C89 H89A 108.4 . . ?
C90 C89 H89B 108.4 . . ?
H89A C89 H89B 107.4 . . ?
C132 C133 H13G 110.3 . . ?
C132 C133 H13H 110.3 . . ?
C132 C133 C134 107(3) . . ?
H13G C133 H13H 108.5 . . ?
C134 C133 H13G 110.3 . . ?
C134 C133 H13H 110.3 . . ?
C46 C47 C48 143(7) . . ?
C46 C47 H47A 101.2 . . ?
C46 C47 H47B 101.2 . . ?
C48 C47 H47A 101.2 . . ?
C48 C47 H47B 101.2 . . ?
H47A C47 H47B 104.5 . . ?
C151 N2 C152 112(3) . . ?
C150 N2 C151 118(2) . . ?
C150 N2 C152 129(3) . . ?
C145 C146 H146 125.2 . . ?
C145 C146 C147 109.5(11) . . ?
C147 C146 H146 125.2 . . ?
N2 C151 H15G 109.5 . . ?
N2 C151 H15H 109.5 . . ?
N2 C151 H15I 109.5 . . ?
H15G C151 H15H 109.5 . . ?
H15G C151 H15I 109.5 . . ?
H15H C151 H15I 109.5 . . ?
O37 C150 H150 120.3 . . ?
N2 C150 O37 119(3) . . ?
N2 C150 H150 120.3 . . ?
N1 C145 C146 136(2) . . ?
N1 C145 H145 112.1 . . ?
C146 C145 H145 112.1 . . ?
N2 C152 H15J 109.5 . . ?
N2 C152 H15K 109.5 . . ?
N2 C152 H15L 109.5 . . ?
H15J C152 H15K 109.5 . . ?
H15J C152 H15L 109.5 . . ?
H15K C152 H15L 109.5 . . ?
N1 C149 H149 118.5 . . ?
N1 C149 C148 123(3) . . ?
C148 C149 H149 118.5 . . ?
C93 C94 H94A 106.4 . . ?
C93 C94 H94B 106.4 . . ?
H94A C94 H94B 106.5 . . ?
C95 C94 C93 124(5) . . ?
C95 C94 H94A 106.4 . . ?
C95 C94 H94B 106.4 . . ?
C94 C95 H95A 111.9 . . ?
C94 C95 H95B 111.9 . . ?
H95A C95 H95B 109.6 . . ?
C96 C95 C94 99(7) . . ?
C96 C95 H95A 111.9 . . ?
C96 C95 H95B 111.9 . . ?
C78 C80 C81 123(4) . . ?
C84 C85 H85A 110.9 . . ?
C84 C85 H85B 110.9 . . ?
C84 C85 C86 104(2) . . ?
H85A C85 H85B 108.9 . . ?
C86 C85 H85A 110.9 . . ?
C86 C85 H85B 110.9 . . ?
C85 C86 H86A 109.5 . . ?
C85 C86 H86B 109.5 . . ?
C85 C86 H86C 109.5 . . ?
H86A C86 H86B 109.5 . . ?
H86A C86 H86C 109.5 . . ?
H86B C86 H86C 109.5 . . ?
C133 C134 H13I 109.5 . . ?
C133 C134 H13J 109.5 . . ?
C133 C134 H13K 109.5 . . ?
H13I C134 H13J 109.5 . . ?
H13I C134 H13K 109.5 . . ?
H13J C134 H13K 109.5 . . ?
C143 C144 H14I 109.5 . . ?
C143 C144 H14J 109.5 . . ?
C143 C144 H14K 109.5 . . ?
H14I C144 H14J 109.5 . . ?
H14I C144 H14K 109.5 . . ?
H14J C144 H14K 109.5 . . ?
C135 C137 C138 113(3) . . ?
C42 C43 C41 42(7) . . ?
C39 C40' C41' 108(6) . . ?
C39 C40 C41 105(4) . . ?
C95 C96 H96A 109.5 . . ?
C95 C96 H96B 109.5 . . ?
C95 C96 H96C 109.5 . . ?
H96A C96 H96B 109.5 . . ?
H96A C96 H96C 109.5 . . ?
H96B C96 H96C 109.5 . . ?
C32 C31 C30 174(9) . . ?
C43 C41 C40 146(6) . . ?
C42 C41 C43 50(9) . . ?
C42 C41 C40 104(10) . . ?
C33 C32 C31 125(7) . . ?
H36A C36 H36B 107.0 . . ?
C35 C36 H36A 107.5 . . ?
C35 C36 H36B 107.5 . . ?
C35 C36 C37 119(5) . . ?
C37 C36 H36A 107.5 . . ?
C37 C36 H36B 107.5 . . ?
C34 C35 H35A 108.2 . . ?
C34 C35 H35B 108.2 . . ?
C36 C35 C34 116(4) . . ?
C36 C35 H35A 108.2 . . ?
C36 C35 H35B 108.2 . . ?
H35A C35 H35B 107.4 . . ?
C43 C42 C41' 125(10) . . ?
C41 C42 C43 89(10) . . ?
C41 C42 C41' 71(10) . . ?
C42 C41' C40' 115(10) . . ?
C149 C148 H148 118.0 . . ?
C149 C148 C147 124.0(16) . . ?
C147 C148 H148 118.0 . . ?
C146 C147 H147 123.4 . . ?
C148 C147 C146 113.1(10) . . ?
C148 C147 H147 123.4 . . ?

loop_
_geom_bond_atom_site_label_1
_geom_bond_atom_site_label_2
_geom_bond_distance
_geom_bond_site_symmetry_2
_geom_bond_publ_flag
Cu9 O14 1.960(13) . ?
Cu9 O29 1.978(12) 2_666 ?
Cu9 O28 1.908(13) 2_666 ?
Cu9 O15 1.913(11) . ?
Cu9 O41 2.374(12) . ?
Cu4 Br4 2.876(7) . ?
Cu4 O14 1.871(13) . ?
Cu4 O5 1.916(12) . ?
Cu4 O13 1.937(11) . ?
Cu4 O6 1.859(13) . ?
Cu3 O29 1.867(13) 2_666 ?
Cu3 O30 1.937(12) 2_666 ?
Cu3 O5 1.940(12) . ?
Cu3 O4 1.895(13) . ?
Cu3 N3 2.286(15) . ?
Cu11 Br5 2.918(6) . ?
Cu11 O20 1.907(14) . ?
Cu11 O32 1.917(12) . ?
Cu11 O21 1.929(13) . ?
Cu11 O33 1.929(14) . ?
Cu1 O1 1.868(14) . ?
Cu1 O20 1.931(14) 2_666 ?
Cu1 O2 1.922(12) . ?
Cu1 O19 1.934(11) 2_666 ?
Cu1 N1 2.244(17) . ?
Cu10 O27 1.933(10) . ?
Cu10 O16 1.918(12) 2_666 ?
Cu10 O17 1.903(11) 2_666 ?
Cu10 O26 1.920(13) . ?
Cu10 O1AA 2.75(3) . ?
Cu7 O11 1.907(11) . ?
Cu7 O26 1.918(12) . ?
Cu7 O25 1.948(11) . ?
Cu7 O10 1.958(12) . ?
Cu2 O31 1.887(12) . ?
Cu2 O3 1.923(14) 2_666 ?
Cu2 O32 1.915(13) . ?
Cu2 O2 1.909(13) 2_666 ?
Cu2 O37 2.407(15) . ?
Cu8 O11 1.924(13) . ?
Cu8 O18 1.940(12) 2_666 ?
Cu8 O17 1.958(12) 2_666 ?
Cu8 O12 1.925(12) . ?
Cu8 O40 2.81(3) . ?
Cu6 O35 1.915(13) . ?
Cu6 O9 1.958(13) . ?
Cu6 O36 1.928(11) . ?
Cu6 O8 1.917(11) . ?
Cu6 O39 2.54(3) . ?
Cu5 O7 1.906(12) . ?
Cu5 O24 1.937(12) . ?
Cu5 O23 1.910(12) . ?
Cu5 O8 1.904(12) . ?
Cu5 O38 2.62(3) . ?
Cu12 O35 1.920(13) . ?
Cu12 O23 1.940(12) . ?
Cu12 O22 1.958(12) . ?
Cu12 O34 1.923(11) . ?
Cu12 O42 2.64(3) . ?
O14 C50 1.417(19) . ?
O29 C106 1.36(2) . ?
O1 C1 1.38(2) . ?
O30 C107 1.34(2) . ?
O20 C65 1.40(2) . ?
O5 C10 1.31(2) . ?
O13 C49 1.30(2) . ?
O28 C105 1.407(19) . ?
O27 C99 1.36(2) . ?
O31 C112 1.35(2) . ?
O3 C3 1.36(2) . ?
O15 C51 1.39(2) . ?
O7 C16 1.35(2) . ?
O6 C11 1.39(2) . ?
O11 C24 1.35(2) . ?
O32 C113 1.37(2) . ?
O16 C57 1.342(19) . ?
O35 C120 1.343(19) . ?
O21 C66 1.40(2) . ?
O18 C59 1.36(2) . ?
O17 C58 1.353(19) . ?
O26 C98 1.38(2) . ?
O2 C2 1.35(2) . ?
O25 C97 1.38(2) . ?
O4 C9 1.39(2) . ?
O33 C114 1.40(2) . ?
O24 C73 1.361(19) . ?
O23 C72 1.41(2) . ?
O22 C71 1.335(19) . ?
O34 C119 1.36(2) . ?
O12 C25 1.35(2) . ?
O10 C23 1.352(19) . ?
O9 C18 1.31(2) . ?
O19 C64 1.39(2) . ?
O36 C121 1.32(2) . ?
O8 C17 1.42(2) . ?
C106 C107 1.43(2) . ?
C106 C105 1.37(2) . ?
O41 C153 1.286(18) . ?
C51 C50 1.38(2) . ?
C51 C52 1.42(2) . ?
C2 C3 1.46(3) . ?
C2 C1 1.39(3) . ?
C50 C49 1.37(2) . ?
C10 C9 1.40(2) . ?
C10 C11 1.37(2) . ?
C107 C108 1.43(2) . ?
C9 C8 1.33(2) . ?
C49 C54 1.41(2) . ?
C65 C66 1.38(3) . ?
C65 C64 1.35(3) . ?
C104 C105 1.42(2) . ?
C104 C109 1.36(2) . ?
C104 C103 1.46(2) . ?
C8 C13 1.37(3) . ?
C8 C7 1.54(2) . ?
C113 C112 1.38(2) . ?
C113 C114 1.35(3) . ?
C112 C111 1.42(3) . ?
N3 C0AA 1.247(16) . ?
N3 C157 1.246(16) . ?
C114 C115 1.36(2) . ?
C66 C67 1.35(2) . ?
C109 H109 0.9500 . ?
C109 C108 1.36(2) . ?
C3 C4 1.36(2) . ?
C108 C110 1.49(2) . ?
C97 C98 1.32(2) . ?
C97 C102 1.43(2) . ?
C116 H116 0.9500 . ?
C116 C111 1.37(2) . ?
C116 C115 1.35(2) . ?
C103 H103 1.0000 . ?
C103 C125 1.53(2) . ?
C103 C100 1.52(2) . ?
C98 C99 1.41(2) . ?
C4 C5 1.37(2) . ?
C4 C7 1.53(2) . ?
C1 C6 1.38(3) . ?
C52 C53 1.37(2) . ?
C52 C55 1.47(3) . ?
C13 H13 0.9500 . ?
C13 C12 1.38(2) . ?
C11 C12 1.39(3) . ?
C111 C110 1.53(2) . ?
C64 C63 1.38(3) . ?
C75 H75 0.9500 . ?
C75 C74 1.38(2) . ?
C75 C70 1.38(2) . ?
C53 H53 0.9500 . ?
C53 C54 1.32(2) . ?
C24 C23 1.40(3) . ?
C24 C25 1.41(2) . ?
C58 C59 1.40(2) . ?
C58 C57 1.36(2) . ?
C115 C117 1.48(3) . ?
N02J C153 1.37(2) . ?
N02J C155 1.412(16) . ?
N02J C154 1.421(16) . ?
C15 C14 1.54(2) . ?
C15 C16 1.34(3) . ?
C15 C20 1.34(2) . ?
C99 C100 1.40(2) . ?
C123 H123 0.9500 . ?
C123 C122 1.34(2) . ?
C123 C118 1.45(2) . ?
C119 C120 1.35(2) . ?
C119 C118 1.42(2) . ?
C73 C74 1.40(2) . ?
C73 C72 1.37(2) . ?
C67 C69 1.46(3) . ?
C67 C68 1.36(3) . ?
C125 H12A 0.9900 . ?
C125 H12B 0.9900 . ?
C125 C126 1.48(2) . ?
C54 C76 1.48(3) . ?
C59 C60 1.34(2) . ?
C122 C124 1.55(2) . ?
C122 C121 1.43(2) . ?
C124 H124 1.0000 . ?
C124 C102 1.46(2) . ?
C124 C140 1.45(2) . ?
C61 H61 0.9500 . ?
C61 C60 1.38(2) . ?
C61 C56 1.40(2) . ?
C17 C16 1.45(3) . ?
C17 C18 1.39(3) . ?
C12 C14 1.55(3) . ?
C6 C28 1.53(3) . ?
C6 C5 1.42(2) . ?
C23 C22 1.38(2) . ?
C120 C121 1.41(3) . ?
C28 H28 1.0000 . ?
C28 C26 1.56(3) . ?
C28 C44 1.50(3) . ?
C5 H5 0.9500 . ?
C126 H12C 0.9900 . ?
C126 H12D 0.9900 . ?
C126 C127 1.531(16) . ?
C117 H117 1.0000 . ?
C117 C118 1.46(2) . ?
C117 C135 1.53(3) . ?
C19 C18 1.32(3) . ?
C19 C21 1.55(3) . ?
C19 C20 1.37(2) . ?
C57 C56 1.38(2) . ?
C25 C26 1.38(3) . ?
C14 H14 1.0000 . ?
C14 C34 1.46(3) . ?
C7 H7 1.0000 . ?
C7 C29 1.49(3) . ?
C71 C72 1.36(2) . ?
C71 C70 1.41(2) . ?
C55 H55 1.0000 . ?
C55 C56 1.49(2) . ?
C55 C77 1.62(3) . ?
C60 C62 1.54(2) . ?
C110 H110 1.0000 . ?
C110 C130 1.50(2) . ?
O37 C150 1.29(2) . ?
C101 H101 0.9500 . ?
C101 C102 1.39(2) . ?
C101 C100 1.37(2) . ?
C63 C62 1.51(3) . ?
C63 C68 1.37(3) . ?
C74 C76 1.49(2) . ?
C69 H69 1.0000 . ?
C69 C70 1.52(3) . ?
C69 C87 1.50(3) . ?
C21 H21 1.0000 . ?
C21 C22 1.54(3) . ?
C21 C39 1.526(17) . ?
C62 H62 1.0000 . ?
C62 C82 1.48(2) . ?
C153 H153 0.9500 . ?
C92 H92A 0.9900 . ?
C92 H92B 0.9900 . ?
C92 C76 1.56(2) . ?
C92 C93 1.50(3) . ?
C130 H13A 0.9900 . ?
C130 H13B 0.9900 . ?
C130 C131 1.521(16) . ?
C22 C27 1.45(3) . ?
C141 H14A 0.9900 . ?
C141 H14B 0.9900 . ?
C141 C140 1.532(16) . ?
C141 C142 1.539(17) . ?
C140 H14C 0.9900 . ?
C140 H14D 0.9900 . ?
C68 H68 0.9500 . ?
C34 H34A 0.9900 . ?
C34 H34B 0.9900 . ?
C34 C35 1.48(3) . ?
C76 H76 1.0000 . ?
N1 C145 1.192(19) . ?
N1 C149 1.22(2) . ?
C26 C27 1.40(3) . ?
C20 H20 0.9500 . ?
C39 C40' 1.42(6) . ?
C39 C40 1.37(6) . ?
C1AA H1AA 0.9500 . ?
C1AA C2AA 1.315(16) . ?
C1AA C0AA 1.322(16) . ?
C27 H27 0.9500 . ?
C44 H44A 0.9900 . ?
C44 H44B 0.9900 . ?
C44 C45 1.47(3) . ?
C87 H87A 0.9900 . ?
C87 H87B 0.9900 . ?
C87 C88 1.53(3) . ?
C128 H12E 0.9900 . ?
C128 H12F 0.9900 . ?
C128 C127 1.516(17) . ?
C128 C129 1.501(17) . ?
C29 H29A 0.9900 . ?
C29 H29B 0.9900 . ?
C29 C30 1.57(3) . ?
C135 C137 1.54(5) . ?
C135 C136 1.48(5) . ?
C2AA H2AA 0.9500 . ?
C2AA C156 1.322(16) . ?
C127 H12G 0.9900 . ?
C127 H12H 0.9900 . ?
N1S C1S 1.27(3) . ?
N1S C3S 1.418(18) . ?
N1S C2S 1.442(18) . ?
C131 H13C 0.9900 . ?
C131 H13D 0.9900 . ?
C131 C132 1.554(17) . ?
C77 C78 1.45(3) . ?
C88 H88A 0.9900 . ?
C88 H88B 0.9900 . ?
C88 C89 1.522(18) . ?
C83 H83A 0.9900 . ?
C83 H83B 0.9900 . ?
C83 C82 1.520(17) . ?
C83 C84 1.521(18) . ?
C129 H12I 0.9800 . ?
C129 H12J 0.9800 . ?
C129 H12K 0.9800 . ?
O1S C1S 1.28(2) . ?
C93 H93A 0.9900 . ?
C93 H93B 0.9900 . ?
C93 C94 1.55(4) . ?
C156 H156 0.9500 . ?
C156 C157 1.326(16) . ?
C142 H14E 0.9900 . ?
C142 H14F 0.9900 . ?
C142 C143 1.533(18) . ?
C82 H82A 0.9900 . ?
C82 H82B 0.9900 . ?
C0AA H0AA 0.9500 . ?
C78 C80 1.41(4) . ?
C78 C79 1.31(8) . ?
C1S H1S 0.9500 . ?
C132 H13E 0.9900 . ?
C132 H13F 0.9900 . ?
C132 C133 1.492(19) . ?
C157 H157 0.9500 . ?
C45 H45A 0.9900 . ?
C45 H45B 0.9900 . ?
C45 C46 1.43(3) . ?
C155 H15A 0.9800 . ?
C155 H15B 0.9800 . ?
C155 H15C 0.9800 . ?
C154 H15D 0.9800 . ?
C154 H15E 0.9800 . ?
C154 H15F 0.9800 . ?
C143 H14G 0.9900 . ?
C143 H14H 0.9900 . ?
C143 C144 1.518(19) . ?
C84 H84A 0.9900 . ?
C84 H84B 0.9900 . ?
C84 C85 1.533(19) . ?
C30 H30A 0.9900 . ?
C30 H30B 0.9900 . ?
C30 C31 1.55(2) . ?
C46 H46A 0.9900 . ?
C46 H46B 0.9900 . ?
C46 C47 1.27(5) . ?
C90 H90A 0.9900 . ?
C90 H90B 0.9900 . ?
C90 C91 1.538(18) . ?
C90 C89 1.525(19) . ?
C3S H3SA 0.9800 . ?
C3S H3SB 0.9800 . ?
C3S H3SC 0.9800 . ?
C2S H2SA 0.9800 . ?
C2S H2SB 0.9800 . ?
C2S H2SC 0.9800 . ?
C91 H91A 0.9800 . ?
C91 H91B 0.9800 . ?
C91 H91C 0.9800 . ?
C48 H48A 0.9800 . ?
C48 H48B 0.9800 . ?
C48 H48C 0.9800 . ?
C48 C47 1.28(4) . ?
C89 H89A 0.9900 . ?
C89 H89B 0.9900 . ?
C133 H13G 0.9900 . ?
C133 H13H 0.9900 . ?
C133 C134 1.508(19) . ?
C47 H47A 0.9900 . ?
C47 H47B 0.9900 . ?
N2 C151 1.413(18) . ?
N2 C150 1.29(3) . ?
N2 C152 1.432(18) . ?
C146 H146 0.9500 . ?
C146 C145 1.43(2) . ?
C146 C147 1.43(2) . ?
C151 H15G 0.9800 . ?
C151 H15H 0.9800 . ?
C151 H15I 0.9800 . ?
C150 H150 0.9500 . ?
C145 H145 0.9500 . ?
C152 H15J 0.9800 . ?
C152 H15K 0.9800 . ?
C152 H15L 0.9800 . ?
C149 H149 0.9500 . ?
C149 C148 1.36(2) . ?
C94 H94A 0.9900 . ?
C94 H94B 0.9900 . ?
C94 C95 1.44(8) . ?
C95 H95A 0.9900 . ?
C95 H95B 0.9900 . ?
C95 C96 1.37(9) . ?
C80 C81 1.79(7) . ?
C85 H85A 0.9900 . ?
C85 H85B 0.9900 . ?
C85 C86 1.548(19) . ?
C86 H86A 0.9800 . ?
C86 H86B 0.9800 . ?
C86 H86C 0.9800 . ?
C134 H13I 0.9800 . ?
C134 H13J 0.9800 . ?
C134 H13K 0.9800 . ?
C144 H14I 0.9800 . ?
C144 H14J 0.9800 . ?
C144 H14K 0.9800 . ?
C137 C138 1.99(7) . ?
C43 C41 1.87(11) . ?
C43 C42 1.42(15) . ?
C40' C41' 1.54(10) . ?
C40 C41 1.91(8) . ?
C96 H96A 0.9800 . ?
C96 H96B 0.9800 . ?
C96 H96C 0.9800 . ?
C33 C32 1.54(2) . ?
C31 C32 1.54(2) . ?
C41 C42 1.24(15) . ?
C36 H36A 0.9900 . ?
C36 H36B 0.9900 . ?
C36 C35 1.31(4) . ?
C36 C37 1.87(7) . ?
C35 H35A 0.9900 . ?
C35 H35B 0.9900 . ?
C42 C41' 1.47(16) . ?
C148 H148 0.9500 . ?
C148 C147 1.39(2) . ?
C147 H147 0.9500 . ?
